data_1572794
loop_
_publ_author_name
'Gong, Yufei'
'Zou, Tianwei'
'Li, Xiaojun'
'Qin, Shucheng'
'Sun, Guangpei'
'Liang, TongLing'
'Zhou, Ruimin'
'Zhang, Jianqi'
'Zhang, Jinyuan'
'Meng, Lei'
'Wei, Zhixiang'
'Li, Yongfang'

_publ_section_title
;
 C-shaped ortho-benzodipyrrole-based acceptors with different electronic
 effects of top substituents for as-cast green-solvent processed
 high-performance organic solar cells
;
_journal_issue 18
_journal_name_full 'Energy &amp; Environmental Science'
_journal_page_first 6844
_journal_page_last 6855
_journal_paper_doi 10.1039/D4EE02467B
_journal_volume 17
_journal_year 2024
_chemical_formula_moiety
'C86 H96 Cl4 N6 O2 S4, C1 H1 Cl3, 0.375[], 0.125[], 1[], 0.25[], 0.75[], 1[], 1[], 0.125[], 0.375[]'
_chemical_formula_sum 'C87 H97 Cl7 N6 O2 S4'
_chemical_formula_weight 1635.09
_space_group_crystal_system monoclinic
_space_group_IT_number 15
_space_group_name_Hall '-C 2yc'
_space_group_name_H-M_alt 'C 1 2/c 1'
_atom_sites_solution_hydrogens mixed
_atom_sites_solution_primary dual
_audit_block_doi 10.5517/ccdc.csd.cc2jbcw4
_audit_creation_date 2024-07-10
_audit_creation_method
;
Olex2 1.5
(compiled 2024.02.16 svn.r378c4104 for OlexSys, GUI svn.r6928)
;
_audit_update_record
;
2024-07-23 deposited with the CCDC.	2024-08-20 downloaded from the CCDC.
;
_cell_angle_alpha 90
_cell_angle_beta 107.624(4)
_cell_angle_gamma 90
_cell_formula_units_Z 8
_cell_length_a 24.5282(11)
_cell_length_b 23.8030(18)
_cell_length_c 34.0641(12)
_cell_measurement_reflns_used 11910
_cell_measurement_temperature 170.00(10)
_cell_measurement_theta_max 76.5080
_cell_measurement_theta_min 2.6390
_cell_volume 18954.7(18)
_computing_cell_refinement 'CrysAlisPro 1.171.42.96a (Rigaku OD, 2023)'
_computing_data_collection 'CrysAlisPro 1.171.42.96a (Rigaku OD, 2023)'
_computing_data_reduction 'CrysAlisPro 1.171.42.96a (Rigaku OD, 2023)'
_computing_molecular_graphics 'Olex2 1.5 (Dolomanov et al., 2009)'
_computing_publication_material 'Olex2 1.5 (Dolomanov et al., 2009)'
_computing_structure_refinement 'SHELXL 2018/3 (Sheldrick, 2015)'
_computing_structure_solution 'SHELXT 2018/2 (Sheldrick, 2018)'
_diffrn_ambient_environment N~2~
_diffrn_ambient_temperature 170.00(10)
_diffrn_detector 'Hybrid Pixel Array Detector'
_diffrn_detector_area_resol_mean 10.0000
_diffrn_detector_type HyPix
_diffrn_measured_fraction_theta_full 0.989
_diffrn_measured_fraction_theta_max 0.936
_diffrn_measurement_details
;
List of Runs (angles in degrees, time in seconds):

  # Type    Start    End  Width  t~exp~   \w     \q     \k     \f   Frames
#--------------------------------------------------------------------------
  1  \w   -107.00 -67.00   0.50    4.00    --  -46.42-135.00  -9.00   80
  2  \w   -117.00 -71.00   0.50    4.00    --  -46.42-134.00 170.00   92
  3  \w    -75.00 -50.00   0.50    4.00    --  -46.42 134.00-123.00   50
  4  \w     37.00  98.00   0.50    4.00    --   46.42-134.00 170.00  122
  5  \w     39.00  64.00   0.50    4.00    --   46.42-135.00  -9.00   50
  6  \w   -145.00-120.00   0.50   16.00    -- -104.50-135.00  -9.00   50
  7  \w   -121.00 -88.00   0.50   16.00    -- -104.50-134.00 170.00   66
  8  \w   -118.00 -91.00   0.50   16.00    -- -104.50 134.00-123.00   54
  9  \w   -119.00 -90.00   0.50   16.00    -- -104.50 135.00  56.00   58
 10  \w     39.00 119.00   0.50   16.00    --  108.85-134.00 170.00  160
 11  \w     37.00 116.00   0.50   16.00    --  108.85-135.00  -9.00  158
 12  \w    102.00 127.00   0.50   16.00    --  108.85 135.00  56.00   50
 13  \w    102.00 127.00   0.50   16.00    --  108.85 134.00-123.00   50
 14  \w   -118.00 -30.00   0.50    4.00    --  -46.42 -57.00  60.00  176
 15  \w    -18.00  27.00   0.50    4.00    --  -46.42  19.00-120.00   90
 16  \w      9.00  45.00   0.50    4.00    --   46.42 -38.00  30.00   72
 17  \w   -127.00-101.00   0.50   16.00    -- -104.50 146.00 150.70   52
 18  \w    -79.00 -45.00   0.50   16.00    -- -104.50 146.00 150.70   68
 19  \w   -173.00 -94.00   0.50   16.00    -- -104.50 -61.00-101.87  158
 20  \w   -170.00 -85.00   0.50   16.00    -- -104.50 -94.00 120.00  170
 21  \w    105.00 137.00   0.50   16.00    --  108.85  15.00  60.00   64
 22  \w     37.00  98.00   0.50   16.00    --  108.85 -94.00 -30.00  122
 23  \w     65.00 109.00   0.50   16.00    --  108.85 -77.00 150.00   88
 24  \w     37.00  63.00   0.50   16.00    --  108.85 -77.00 150.00   52
 25  \w     79.00 108.00   0.50   16.00    --  108.85 -77.00   0.00   58
 26  \w     40.00  80.00   0.50   16.00    --  108.85 -94.00-180.00   80
 27  \w    127.00 177.00   0.50   16.00    --  108.85  45.00-120.00  100
 28  \w    141.00 176.00   0.50   16.00    --  108.85  15.00  60.00   70
 29  \w     36.00  76.00   0.50   16.00    --  108.85 -77.00   0.00   80
;
_diffrn_measurement_device 'four-circle diffractometer'
_diffrn_measurement_device_type 'XtaLAB Synergy R, HyPix'
_diffrn_measurement_method '\w scans'
_diffrn_orient_matrix_type 'CrysAlisPro convention (1999,Acta A55,543-557)'
_diffrn_orient_matrix_UB_11 -0.0233086000
_diffrn_orient_matrix_UB_12 0.0592932000
_diffrn_orient_matrix_UB_13 0.0034777000
_diffrn_orient_matrix_UB_21 0.0540941000
_diffrn_orient_matrix_UB_22 0.0258326000
_diffrn_orient_matrix_UB_23 -0.0068319000
_diffrn_orient_matrix_UB_31 -0.0297932000
_diffrn_orient_matrix_UB_32 0.0006069000
_diffrn_orient_matrix_UB_33 -0.0468346000
_diffrn_radiation_monochromator mirror
_diffrn_radiation_probe x-ray
_diffrn_radiation_type 'Cu K\a'
_diffrn_radiation_wavelength 1.54184
_diffrn_reflns_av_R_equivalents 0.0613
_diffrn_reflns_av_unetI/netI 0.0475
_diffrn_reflns_Laue_measured_fraction_full 0.989
_diffrn_reflns_Laue_measured_fraction_max 0.936
_diffrn_reflns_limit_h_max 30
_diffrn_reflns_limit_h_min -31
_diffrn_reflns_limit_k_max 28
_diffrn_reflns_limit_k_min -30
_diffrn_reflns_limit_l_max 38
_diffrn_reflns_limit_l_min -43
_diffrn_reflns_number 71717
_diffrn_reflns_point_group_measured_fraction_full 0.989
_diffrn_reflns_point_group_measured_fraction_max 0.936
_diffrn_reflns_theta_full 67.684
_diffrn_reflns_theta_max 78.782
_diffrn_reflns_theta_min 3.230
_diffrn_source 'Rotating-anode X-ray tube'
_diffrn_source_type 'PhotonJet R (Cu) X-ray Source'
_exptl_absorpt_coefficient_mu 3.085
_exptl_absorpt_correction_T_max 1.00000
_exptl_absorpt_correction_T_min 0.11403
_exptl_absorpt_correction_type multi-scan
_exptl_absorpt_process_details
;
CrysAlisPro 1.171.42.96a (Rigaku Oxford Diffraction, 2023)
Empirical absorption correction using spherical harmonics,
implemented in SCALE3 ABSPACK scaling algorithm.
;
_exptl_crystal_colour black
_exptl_crystal_density_diffrn 1.146
_exptl_crystal_description block
_exptl_crystal_F_000 6880
_exptl_crystal_size_max 0.65
_exptl_crystal_size_mid 0.52
_exptl_crystal_size_min 0.21
_refine_diff_density_max 0.727
_refine_diff_density_min -0.369
_refine_diff_density_rms 0.072
_refine_ls_extinction_method none
_refine_ls_goodness_of_fit_ref 1.027
_refine_ls_hydrogen_treatment constr
_refine_ls_matrix_type full
_refine_ls_number_parameters 1029
_refine_ls_number_reflns 19143
_refine_ls_number_restraints 282
_refine_ls_restrained_S_all 1.063
_refine_ls_R_factor_all 0.2182
_refine_ls_R_factor_gt 0.1353
_refine_ls_shift/su_max 0.030
_refine_ls_shift/su_mean 0.003
_refine_ls_structure_factor_coef Fsqd
_refine_ls_weighting_details 'w=1/[\s^2^(Fo^2^)+(0.0345P)^2^+98.6000P] where P=(Fo^2^+2Fc^2^)/3'
_refine_ls_weighting_scheme calc
_refine_ls_wR_factor_gt 0.2738
_refine_ls_wR_factor_ref 0.3096
_reflns_Friedel_coverage 0.000
_reflns_number_gt 7565
_reflns_number_total 19143
_reflns_threshold_expression 'I > 2\s(I)'
_cod_data_source_file d4ee02467b2.cif
_cod_data_source_block tx15102_auto_sq
_cod_database_code 1572794
_shelx_shelxl_version_number 2018/3
_chemical_oxdiff_formula CHONFSCl
_shelx_space_group_comment
;
The symmetry employed for this shelxl refinement is uniquely defined
by the following loop, which should always be used as a source of
symmetry information in preference to the above space-group names.
They are only intended as comments.
;
_olex2_refinement_description
;
1. Fixed Uiso
 At 1.2 times of:
  All C(H) groups, All C(H,H) groups
 At 1.5 times of:
  All C(H,H,H) groups
2. Restrained distances
 C69-C70 = C71-C70 = C72-C71 = C73-C72 = C74-C73 = C67-C66 = C68-C67 = C66-C65
 = C73A-C68 = C73A-C74A
 1.54 with sigma of 0.01
 C61-C60 = C61-C62
 1.54 with sigma of 0.01
 C60-C59 = C59-C56 = C57-C56 = C57-C58
 1.54 with sigma of 0.01
 C82-C81 = C83-C82 = C83-C84 = C85-C84 = C86-C85 = C77-C76 = C78-C77 = C78-C79
 = C80-C79
 1.54 with sigma of 0.01
 C51-C48 = C52-C51 = C53-C52 = C54-C53 = C49-C48 = C50-C49 = C53A-C50 = C53A-
 C54A
 1.54 with sigma of 0.01
 Cl9-C88 = Cl8-C88 = Cl10-C88
 1.76 with sigma of 0.01
 H63B-H75A
 2.2 with sigma of 0.01
 C62-C60
 2.5 with sigma of 0.02
3. Rigid bond restraints
 C61, C62
 with sigma for 1-2 distances of 0.01 and sigma for 1-3 distances of 0.01
 C60, C61
 with sigma for 1-2 distances of 0.01 and sigma for 1-3 distances of 0.01
 C57, C58
 with sigma for 1-2 distances of 0.01 and sigma for 1-3 distances of 0.01
 C56, C57
 with sigma for 1-2 distances of 0.01 and sigma for 1-3 distances of 0.01
4. Uiso/Uaniso restraints and constraints
C55 \\sim C56 \\sim C57 \\sim C58 \\sim C59 \\sim C60 \\sim C61 \\sim C62:
within 1.7A with sigma of 0.02 and sigma for terminal atoms of 0.04 within 1.7A
C63 \\sim C64 \\sim C65 \\sim C66 \\sim C67 \\sim C68 \\sim C69 \\sim C70 \\sim
C71 \\sim C72 \\sim C73 \\sim C74 \\sim C73A \\sim C74A: within 1.7A with sigma
of 0.02 and sigma for terminal atoms of 0.04 within 1.7A
C75 \\sim C76 \\sim C77 \\sim C78 \\sim C79 \\sim C80 \\sim C81 \\sim C82 \\sim
C83 \\sim C84 \\sim C85 \\sim C86: within 1.7A with sigma of 0.02 and sigma for
terminal atoms of 0.04 within 1.7A
C47 \\sim C48 \\sim C49 \\sim C50 \\sim C51 \\sim C52 \\sim C53 \\sim C54 \\sim
C53A \\sim C54A: within 1.7A with sigma of 0.02 and sigma for terminal atoms of
0.04 within 1.7A
5. Others
 Sof(H68D)=Sof(H68E)=Sof(H72C)=Sof(H72D)=Sof(H72E)=Sof(C73A)=Sof(H73C)=
 Sof(H73D)=Sof(C74A)=Sof(H74D)=Sof(H74E)=Sof(H74F)=Sof(Cl5)=Sof(Cl6)=Sof(Cl7)=
 Sof(C87)=Sof(H87)=1-FVAR(1)
 Sof(H68A)=Sof(H68B)=Sof(H68C)=Sof(H72A)=Sof(H72B)=Sof(C73)=Sof(H73A)=
 Sof(H73B)=Sof(C74)=Sof(H74A)=Sof(H74B)=Sof(H74C)=Sof(Cl8)=Sof(Cl9)=Sof(Cl10)=
 Sof(C88)=Sof(H88)=FVAR(1)
 Sof(H50D)=Sof(H50E)=Sof(H52C)=Sof(H52D)=Sof(H52E)=Sof(C53A)=Sof(H53C)=
 Sof(H53D)=Sof(C54A)=Sof(H54D)=Sof(H54E)=Sof(H54F)=1-FVAR(2)
 Sof(H50A)=Sof(H50B)=Sof(H50C)=Sof(H52A)=Sof(H52B)=Sof(C53)=Sof(H53A)=
 Sof(H53B)=Sof(C54)=Sof(H54A)=Sof(H54B)=Sof(H54C)=FVAR(2)
 Fixed U33: C74(0.19633)
 Fixed Y: C61(0.6966) C62(0.720881)
6.a Riding coordinates:
 C62(H62A,H62B,H62C)
6.b Ternary CH refined with riding coordinates:
 C48(H48), C56(H56), C64(H64), C76(H76), C88(H88), C87(H87)
6.c Secondary CH2 refined with riding coordinates:
 C47(H47A,H47B), C49(H49A,H49B), C50(H50D,H50E), C51(H51A,H51B), C52(H52A,
 H52B), C55(H55A,H55B), C57(H57A,H57B), C59(H59A,H59B), C60(H60A,H60B),
 C61(H61A,H61B), C63(H63A,H63B), C65(H65A,H65B), C66(H66A,H66B), C67(H67A,H67B),
  C68(H68D,H68E), C69(H69A,H69B), C70(H70A,H70B), C71(H71A,H71B), C72(H72A,
 H72B), C75(H75A,H75B), C77(H77A,H77B), C78(H78A,H78B), C79(H79A,H79B),
 C81(H81A,H81B), C82(H82A,H82B), C83(H83A,H83B), C84(H84A,H84B), C85(H85A,H85B),
  C53(H53A,H53B), C73(H73A,H73B), C53A(H53C,H53D), C73A(H73C,H73D)
6.d Me refined with riding coordinates:
 C50(H50A,H50B,H50C), C52(H52C,H52D,H52E), C58(H58A,H58B,H58C), C68(H68A,H68B,
 H68C), C80(H80A,H80B,H80C), C86(H86A,H86B,H86C), C54(H54A,H54B,H54C), C74(H74A,
 H74B,H74C), C54A(H54D,H54E,H54F), C74A(H74D,H74E,H74F)
6.e Aromatic/amide H refined with riding coordinates:
 C3(H3), C6(H6), C13(H13), C34(H34), C38(H38), C41(H41)
6.f Idealised Me refined as rotating group:
 C26(H26A,H26B,H26C), C27(H27A,H27B,H27C), C72(H72C,H72D,H72E)
;
_platon_squeeze_void_probe_radius 1.20
_olex2_submission_special_instructions 'No special instructions were received'
_oxdiff_exptl_absorpt_empirical_details
;
Empirical correction (ABSPACK) includes:
- Absorption correction using spherical harmonics
- Frame scaling
;
_oxdiff_exptl_absorpt_empirical_full_max 5.426
_oxdiff_exptl_absorpt_empirical_full_min 0.336

loop_
_space_group_symop_operation_xyz
'x, y, z'
'-x, y, -z+1/2'
'x+1/2, y+1/2, z'
'-x+1/2, y+1/2, -z+1/2'
'-x, -y, -z'
'x, -y, z-1/2'
'-x+1/2, -y+1/2, -z'
'x+1/2, -y+1/2, z-1/2'

loop_
_atom_site_label
_atom_site_type_symbol
_atom_site_fract_x
_atom_site_fract_y
_atom_site_fract_z
_atom_site_U_iso_or_equiv
_atom_site_adp_type
_atom_site_occupancy
_atom_site_site_symmetry_order
_atom_site_calc_flag
_atom_site_refinement_flags_posn
_atom_site_refinement_flags_adp
_atom_site_refinement_flags_occupancy
_atom_site_disorder_assembly
_atom_site_disorder_group
Cl1 Cl 0.07335(14) -0.04834(17) 0.24028(10) 0.1917(13) Uani 1 1 d . . . . .
Cl2 Cl -0.03130(16) -0.05371(17) 0.16045(11) 0.2165(15) Uani 1 1 d . . . . .
Cl3 Cl 0.72710(10) 0.33012(14) 0.72776(7) 0.1694(11) Uani 1 1 d . . . . .
Cl4 Cl 0.64975(11) 0.23959(14) 0.67167(9) 0.1667(11) Uani 1 1 d . . . . .
S1 S 0.10215(8) 0.29514(13) 0.26381(6) 0.1340(9) Uani 1 1 d . . . . .
S2 S 0.07794(9) 0.46833(14) 0.24543(6) 0.1399(9) Uani 1 1 d . . . . .
S3 S 0.34322(9) 0.59999(11) 0.44696(6) 0.1270(8) Uani 1 1 d . . . . .
S4 S 0.42072(8) 0.45402(10) 0.50873(5) 0.1168(7) Uani 1 1 d . . . . .
O1 O 0.0914(2) 0.1843(3) 0.25646(18) 0.155(2) Uani 1 1 d . . . . .
O2 O 0.4947(2) 0.3835(3) 0.56221(17) 0.143(2) Uani 1 1 d . . . . .
N1 N -0.1415(4) 0.1119(6) 0.0834(3) 0.240(6) Uani 1 1 d . . . . .
N2 N -0.1149(4) 0.2819(6) 0.1139(3) 0.192(6) Uani 1 1 d . . . . .
N3 N 0.1933(2) 0.3972(4) 0.33408(18) 0.114(2) Uani 1 1 d . . . . .
N4 N 0.2948(2) 0.4474(4) 0.41656(17) 0.121(2) Uani 1 1 d . . . . .
N5 N 0.5874(4) 0.6277(4) 0.6140(3) 0.170(4) Uani 1 1 d . . . . .
N6 N 0.7037(3) 0.5356(4) 0.7098(2) 0.151(3) Uani 1 1 d . . . . .
C1 C 0.0514(4) 0.1701(5) 0.2266(3) 0.132(3) Uani 1 1 d . . . . .
C2 C 0.0371(4) 0.1147(7) 0.2148(3) 0.139(4) Uani 1 1 d . . . . .
C3 C 0.0629(5) 0.0654(7) 0.2329(3) 0.144(4) Uani 1 1 d . . . . .
H3 H 0.095681 0.067317 0.256476 0.173 Uiso 1 1 calc R U . . .
C4 C 0.0417(7) 0.0140(7) 0.2174(5) 0.172(5) Uani 1 1 d . . . . .
C5 C -0.0087(6) 0.0143(7) 0.1798(4) 0.159(5) Uani 1 1 d . . . . .
C6 C -0.0330(6) 0.0603(7) 0.1627(4) 0.160(5) Uani 1 1 d . . . . .
H6 H -0.065448 0.058400 0.138838 0.191 Uiso 1 1 calc R U . . .
C7 C -0.0119(4) 0.1126(7) 0.1791(3) 0.140(4) Uani 1 1 d . . . . .
C8 C -0.0293(4) 0.1687(6) 0.1675(3) 0.143(4) Uani 1 1 d . . . . .
C9 C 0.0101(4) 0.2058(6) 0.1963(3) 0.136(4) Uani 1 1 d . . . . .
C10 C -0.0772(4) 0.1831(6) 0.1340(3) 0.152(4) Uani 1 1 d . . . . .
C11 C -0.1107(5) 0.1419(6) 0.1063(3) 0.190(5) Uani 1 1 d . . . . .
C12 C -0.0974(5) 0.2382(8) 0.1232(3) 0.161(6) Uani 1 1 d . . . . .
C13 C 0.0086(4) 0.2628(6) 0.1953(3) 0.139(4) Uani 1 1 d . . . . .
H13 H -0.022312 0.276791 0.173297 0.167 Uiso 1 1 calc R U . . .
C14 C 0.0419(3) 0.3062(6) 0.2190(2) 0.136(4) Uani 1 1 d . . . . .
C15 C 0.0311(4) 0.3645(5) 0.2106(2) 0.135(4) Uani 1 1 d . . . . .
C16 C 0.0702(3) 0.3995(5) 0.2392(2) 0.121(3) Uani 1 1 d . . . . .
C17 C 0.1113(3) 0.3659(4) 0.2701(2) 0.123(3) Uani 1 1 d . . . . .
C18 C 0.1483(3) 0.4017(5) 0.2983(2) 0.117(3) Uani 1 1 d . . . . .
C19 C 0.1370(3) 0.4578(5) 0.2899(2) 0.127(3) Uani 1 1 d . . . . .
C20 C 0.1755(3) 0.4904(5) 0.3207(2) 0.118(3) Uani 1 1 d . . . . .
C21 C 0.2099(3) 0.4500(5) 0.3484(2) 0.114(3) Uani 1 1 d . . . . .
C22 C 0.2520(3) 0.4731(5) 0.3830(2) 0.115(3) Uani 1 1 d . . . . .
C23 C 0.2575(3) 0.5320(5) 0.3858(2) 0.125(3) Uani 1 1 d . . . . .
C24 C 0.2230(3) 0.5723(5) 0.3579(2) 0.122(3) Uani 1 1 d . . . . .
C25 C 0.1804(4) 0.5492(5) 0.3248(2) 0.126(3) Uani 1 1 d . . . . .
C26 C 0.1389(3) 0.5866(4) 0.2925(2) 0.148(3) Uani 1 1 d . . . . .
H26A H 0.106291 0.596723 0.302034 0.222 Uiso 1 1 calc R U . . .
H26B H 0.125157 0.566199 0.266341 0.222 Uiso 1 1 calc R U . . .
H26C H 0.158732 0.620854 0.288414 0.222 Uiso 1 1 calc R U . . .
C27 C 0.2314(4) 0.6335(5) 0.3673(3) 0.146(3) Uani 1 1 d . . . . .
H27A H 0.272329 0.642280 0.375497 0.218 Uiso 1 1 calc R U . . .
H27B H 0.215848 0.643100 0.389724 0.218 Uiso 1 1 calc R U . . .
H27C H 0.211508 0.655235 0.342665 0.218 Uiso 1 1 calc R U . . .
C28 C 0.3055(3) 0.5451(4) 0.4217(2) 0.117(3) Uani 1 1 d . . . . .
C29 C 0.3266(3) 0.4929(4) 0.4387(2) 0.115(3) Uani 1 1 d . . . . .
C30 C 0.3748(3) 0.4984(4) 0.4744(2) 0.114(3) Uani 1 1 d . . . . .
C31 C 0.3887(3) 0.5539(4) 0.4821(2) 0.114(3) Uani 1 1 d . . . . .
C32 C 0.4380(3) 0.5639(5) 0.5154(2) 0.121(3) Uani 1 1 d . . . . .
C33 C 0.4605(3) 0.5119(4) 0.5345(2) 0.115(3) Uani 1 1 d . . . . .
C34 C 0.5097(3) 0.5108(4) 0.5684(2) 0.116(3) Uani 1 1 d . . . . .
H34 H 0.524479 0.547297 0.576491 0.139 Uiso 1 1 calc R U . . .
C35 C 0.5419(3) 0.4691(5) 0.5929(2) 0.113(3) Uani 1 1 d . . . . .
C36 C 0.5930(3) 0.4789(5) 0.6285(2) 0.117(3) Uani 1 1 d . . . . .
C37 C 0.6129(3) 0.4235(5) 0.6456(2) 0.117(3) Uani 1 1 d . . . . .
C38 C 0.6596(3) 0.4051(5) 0.6786(2) 0.128(3) Uani 1 1 d . . . . .
H38 H 0.684888 0.431910 0.695309 0.154 Uiso 1 1 calc R U . . .
C39 C 0.6690(4) 0.3493(6) 0.6869(3) 0.132(3) Uani 1 1 d . . . . .
C40 C 0.6349(4) 0.3088(5) 0.6619(3) 0.143(3) Uani 1 1 d . . . . .
C41 C 0.5876(4) 0.3262(5) 0.6288(3) 0.123(3) Uani 1 1 d . . . . .
H41 H 0.562652 0.299281 0.611878 0.148 Uiso 1 1 calc R U . . .
C42 C 0.5788(3) 0.3806(5) 0.6218(2) 0.117(3) Uani 1 1 d . . . . .
C43 C 0.5331(3) 0.4102(5) 0.5879(2) 0.122(3) Uani 1 1 d . . . . .
C44 C 0.6177(3) 0.5306(6) 0.6439(2) 0.122(3) Uani 1 1 d . . . . .
C45 C 0.6000(4) 0.5837(6) 0.6265(3) 0.133(4) Uani 1 1 d . . . . .
C46 C 0.6653(3) 0.5320(4) 0.6799(3) 0.134(3) Uani 1 1 d . . . . .
C47 C -0.0153(3) 0.3871(5) 0.1765(2) 0.156(4) Uani 1 1 d . U . . .
H47A H -0.034445 0.417365 0.187325 0.187 Uiso 1 1 calc R U . . .
H47B H -0.043826 0.356928 0.166010 0.187 Uiso 1 1 calc R U . . .
C48 C 0.0026(4) 0.4107(5) 0.1402(3) 0.176(4) Uani 1 1 d D U . . .
H48 H 0.035091 0.437393 0.151189 0.212 Uiso 1 1 calc R U . . .
C49 C -0.0477(4) 0.4428(6) 0.1103(3) 0.206(5) Uani 1 1 d D U . . .
H49A H -0.041157 0.445851 0.083100 0.248 Uiso 1 1 calc R U . . .
H49B H -0.083500 0.421501 0.106670 0.248 Uiso 1 1 calc R U . . .
C50 C -0.0541(6) 0.5013(6) 0.1262(4) 0.249(6) Uani 1 1 d D U . . .
H50A H -0.086358 0.520486 0.106504 0.373 Uiso 0.284(11) 1 calc R U P A 1
H50B H -0.061293 0.498448 0.152884 0.373 Uiso 0.284(11) 1 calc R U P A 1
H50C H -0.018975 0.522784 0.129329 0.373 Uiso 0.284(11) 1 calc R U P A 1
H50D H -0.016014 0.519407 0.133980 0.299 Uiso 0.716(11) 1 calc R U P A 2
H50E H -0.065009 0.496988 0.151723 0.299 Uiso 0.716(11) 1 calc R U P A 2
C51 C 0.0226(4) 0.3631(5) 0.1176(3) 0.208(5) Uani 1 1 d D U . . .
H51A H -0.011080 0.340132 0.102913 0.249 Uiso 1 1 calc R U . . .
H51B H 0.048983 0.338620 0.138321 0.249 Uiso 1 1 calc R U . . .
C52 C 0.0533(5) 0.3825(7) 0.0860(3) 0.236(5) Uani 1 1 d D U . . .
H52C H 0.064557 0.349535 0.073081 0.354 Uiso 0.716(11) 1 calc R U P A 2
H52D H 0.027211 0.405882 0.064792 0.354 Uiso 0.716(11) 1 calc R U P A 2
H52E H 0.087398 0.404367 0.100273 0.354 Uiso 0.716(11) 1 calc R U P A 2
H52A H 0.024932 0.401739 0.062917 0.283 Uiso 0.284(11) 1 calc R U P A 1
H52B H 0.082855 0.410489 0.099593 0.283 Uiso 0.284(11) 1 calc R U P A 1
C55 C 0.4607(4) 0.6227(5) 0.5267(3) 0.152(3) Uani 1 1 d . U . . .
H55A H 0.500257 0.619079 0.545325 0.182 Uiso 1 1 calc R U . . .
H55B H 0.463203 0.640849 0.501172 0.182 Uiso 1 1 calc R U . . .
C56 C 0.4298(8) 0.6625(7) 0.5466(6) 0.265(6) Uani 1 1 d D U . . .
H56 H 0.397791 0.671130 0.521145 0.318 Uiso 1 1 calc R U . . .
C57 C 0.4559(9) 0.7226(7) 0.5527(6) 0.319(8) Uani 1 1 d D U . . .
H57A H 0.439891 0.745648 0.570745 0.383 Uiso 1 1 calc R U . . .
H57B H 0.498110 0.721538 0.564190 0.383 Uiso 1 1 calc R U . . .
C58 C 0.4368(13) 0.7443(9) 0.5080(7) 0.454(14) Uani 1 1 d D U . . .
H58A H 0.450656 0.782754 0.507265 0.682 Uiso 1 1 calc R U . . .
H58B H 0.452549 0.720005 0.490858 0.682 Uiso 1 1 calc R U . . .
H58C H 0.394895 0.743882 0.497349 0.682 Uiso 1 1 calc R U . . .
C59 C 0.3928(9) 0.6424(8) 0.5718(6) 0.343(7) Uani 1 1 d D U . . .
H59A H 0.418803 0.619490 0.593892 0.411 Uiso 1 1 calc R U . . .
H59B H 0.366150 0.615408 0.553617 0.411 Uiso 1 1 calc R U . . .
C60 C 0.3554(9) 0.6747(10) 0.5937(7) 0.415(9) Uani 1 1 d D U . . .
H60A H 0.352921 0.650106 0.616516 0.498 Uiso 1 1 calc R U . . .
H60B H 0.378202 0.707754 0.606650 0.498 Uiso 1 1 calc R U . . .
C61 C 0.2944(11) 0.696600 0.5734(6) 0.486(11) Uani 1 1 d D U . . .
H61A H 0.271134 0.665441 0.557561 0.584 Uiso 1 1 calc R U . . .
H61B H 0.296190 0.726241 0.553385 0.584 Uiso 1 1 calc R U . . .
C62 C 0.2630(11) 0.720881 0.6028(9) 0.549(16) Uani 1 1 d D U . . .
H62A H 0.244702 0.747810 0.581073 0.823 Uiso 1 1 d R U . . .
H62B H 0.237722 0.688530 0.601223 0.823 Uiso 1 1 d R U . . .
H62C H 0.270432 0.739000 0.629793 0.823 Uiso 1 1 d R U . . .
C63 C 0.2091(3) 0.3407(4) 0.3478(2) 0.129(3) Uani 1 1 d . U . . .
H63A H 0.178322 0.314752 0.332782 0.155 Uiso 1 1 calc R U . . .
H63B H 0.212812 0.337934 0.377487 0.155 Uiso 1 1 calc DR U . . .
C64 C 0.2639(4) 0.3227(4) 0.3413(3) 0.141(3) Uani 1 1 d . U . . .
H64 H 0.294017 0.350445 0.355423 0.169 Uiso 1 1 calc R U . . .
C65 C 0.2590(3) 0.3229(4) 0.2963(3) 0.136(3) Uani 1 1 d D U . . .
H65A H 0.249602 0.361451 0.285430 0.163 Uiso 1 1 calc R U . . .
H65B H 0.226851 0.298142 0.281513 0.163 Uiso 1 1 calc R U . . .
C66 C 0.3127(4) 0.3035(5) 0.2870(3) 0.169(4) Uani 1 1 d D U . . .
H66A H 0.317349 0.262581 0.291978 0.202 Uiso 1 1 calc R U . . .
H66B H 0.346259 0.322413 0.306252 0.202 Uiso 1 1 calc R U . . .
C67 C 0.3118(5) 0.3160(6) 0.2427(4) 0.207(4) Uani 1 1 d D U . . .
H67A H 0.307709 0.357073 0.238072 0.248 Uiso 1 1 calc R U . . .
H67B H 0.277682 0.297833 0.223648 0.248 Uiso 1 1 calc R U . . .
C68 C 0.3658(6) 0.2957(8) 0.2320(5) 0.285(6) Uani 1 1 d D U . . .
H68A H 0.362005 0.305203 0.203253 0.428 Uiso 0.439(3) 1 calc R U P B 1
H68B H 0.399789 0.314295 0.250148 0.428 Uiso 0.439(3) 1 calc R U P B 1
H68C H 0.369716 0.254962 0.235701 0.428 Uiso 0.439(3) 1 calc R U P B 1
H68D H 0.397258 0.322083 0.245176 0.343 Uiso 0.561(3) 1 calc R U P B 2
H68E H 0.376670 0.258721 0.245274 0.343 Uiso 0.561(3) 1 calc R U P B 2
C69 C 0.2821(4) 0.2635(5) 0.3620(3) 0.168(4) Uani 1 1 d D U . . .
H69A H 0.321045 0.254561 0.360922 0.201 Uiso 1 1 calc R U . . .
H69B H 0.283722 0.265708 0.391318 0.201 Uiso 1 1 calc R U . . .
C70 C 0.2419(5) 0.2156(5) 0.3416(3) 0.174(4) Uani 1 1 d D U . . .
H70A H 0.202189 0.227236 0.339033 0.208 Uiso 1 1 calc R U . . .
H70B H 0.244409 0.210296 0.313394 0.208 Uiso 1 1 calc R U . . .
C71 C 0.2528(6) 0.1591(5) 0.3636(4) 0.213(5) Uani 1 1 d D U . . .
H71A H 0.247249 0.162633 0.391134 0.255 Uiso 1 1 calc R U . . .
H71B H 0.292761 0.147232 0.367510 0.255 Uiso 1 1 calc R U . . .
C72 C 0.2114(6) 0.1149(6) 0.3381(5) 0.229(5) Uani 1 1 d D U . . .
H72C H 0.219779 0.108590 0.312081 0.343 Uiso 0.561(3) 1 calc R U P B 2
H72D H 0.171995 0.128192 0.332391 0.343 Uiso 0.561(3) 1 calc R U P B 2
H72E H 0.216147 0.079554 0.353589 0.343 Uiso 0.561(3) 1 calc R U P B 2
H72A H 0.171674 0.127932 0.333523 0.275 Uiso 0.439(3) 1 calc R U P B 1
H72B H 0.217752 0.111384 0.310856 0.275 Uiso 0.439(3) 1 calc R U P B 1
C75 C 0.3044(4) 0.3937(5) 0.4350(3) 0.169(4) Uani 1 1 d . U . . .
H75A H 0.292014 0.365367 0.412830 0.203 Uiso 1 1 calc DR U . . .
H75B H 0.346179 0.389103 0.447667 0.203 Uiso 1 1 calc R U . . .
C76 C 0.2779(8) 0.3808(7) 0.4651(5) 0.249(5) Uani 1 1 d D U . . .
H76 H 0.302103 0.401881 0.489601 0.299 Uiso 1 1 calc R U . . .
C77 C 0.2901(8) 0.3186(7) 0.4791(6) 0.312(7) Uani 1 1 d D U . . .
H77A H 0.267842 0.294634 0.456024 0.375 Uiso 1 1 calc R U . . .
H77B H 0.274163 0.312487 0.502177 0.375 Uiso 1 1 calc R U . . .
C78 C 0.3526(8) 0.2958(8) 0.4930(6) 0.344(9) Uani 1 1 d D U . . .
H78A H 0.371700 0.310300 0.473275 0.413 Uiso 1 1 calc R U . . .
H78B H 0.372255 0.312966 0.520035 0.413 Uiso 1 1 calc R U . . .
C79 C 0.3641(9) 0.2325(8) 0.4972(6) 0.372(10) Uani 1 1 d D U . . .
H79A H 0.354620 0.213164 0.470225 0.447 Uiso 1 1 calc R U . . .
H79B H 0.344408 0.213974 0.515141 0.447 Uiso 1 1 calc R U . . .
C80 C 0.4294(9) 0.2383(8) 0.5180(6) 0.360(11) Uani 1 1 d D U . . .
H80A H 0.446556 0.200807 0.523847 0.539 Uiso 1 1 calc R U . . .
H80B H 0.446508 0.258400 0.499599 0.539 Uiso 1 1 calc R U . . .
H80C H 0.436442 0.259199 0.543870 0.539 Uiso 1 1 calc R U . . .
C81 C 0.2257(5) 0.4017(8) 0.4609(4) 0.252(5) Uani 1 1 d D U . . .
H81A H 0.197741 0.384098 0.436775 0.302 Uiso 1 1 calc R U . . .
H81B H 0.225803 0.442672 0.455736 0.302 Uiso 1 1 calc R U . . .
C82 C 0.2075(7) 0.3911(9) 0.4994(4) 0.328(7) Uani 1 1 d D U . . .
H82A H 0.234539 0.410884 0.522836 0.394 Uiso 1 1 calc R U . . .
H82B H 0.211006 0.350378 0.505541 0.394 Uiso 1 1 calc R U . . .
C83 C 0.1461(8) 0.4098(10) 0.4964(6) 0.383(8) Uani 1 1 d D U . . .
H83A H 0.120082 0.382983 0.477559 0.459 Uiso 1 1 calc R U . . .
H83B H 0.140252 0.446567 0.482145 0.459 Uiso 1 1 calc R U . . .
C84 C 0.1228(9) 0.4167(10) 0.5347(6) 0.396(8) Uani 1 1 d D U . . .
H84A H 0.116647 0.379167 0.545194 0.475 Uiso 1 1 calc R U . . .
H84B H 0.151354 0.436926 0.557080 0.475 Uiso 1 1 calc R U . . .
C85 C 0.0657(9) 0.4498(11) 0.5222(6) 0.409(9) Uani 1 1 d D U . . .
H85A H 0.039067 0.436023 0.495918 0.490 Uiso 1 1 calc R U . . .
H85B H 0.071850 0.490668 0.520203 0.490 Uiso 1 1 calc R U . . .
C86 C 0.0447(10) 0.4350(11) 0.5596(7) 0.437(12) Uani 1 1 d D U . . .
H86A H 0.007811 0.453192 0.556404 0.656 Uiso 1 1 calc R U . . .
H86B H 0.040355 0.394154 0.560968 0.656 Uiso 1 1 calc R U . . .
H86C H 0.072768 0.448181 0.584979 0.656 Uiso 1 1 calc R U . . .
C53 C 0.0818(18) 0.3358(14) 0.0682(12) 0.228(11) Uani 0.284(11) 1 d D U P A 1
H53A H 0.054700 0.305457 0.055270 0.274 Uiso 0.284(11) 1 calc R U P A 1
H53B H 0.115582 0.319739 0.088997 0.274 Uiso 0.284(11) 1 calc R U P A 1
C54 C 0.099(2) 0.372(2) 0.0360(14) 0.30(2) Uani 0.284(11) 1 d D U P A 1
H54A H 0.118158 0.348501 0.020807 0.456 Uiso 0.284(11) 1 calc R U P A 1
H54B H 0.064058 0.388213 0.016673 0.456 Uiso 0.284(11) 1 calc R U P A 1
H54C H 0.124175 0.402315 0.049977 0.456 Uiso 0.284(11) 1 calc R U P A 1
C73 C 0.2184(18) 0.0570(10) 0.3585(10) 0.257(11) Uani 0.439(3) 1 d D U P B 1
H73A H 0.204457 0.061443 0.382770 0.308 Uiso 0.439(3) 1 calc R U P B 1
H73B H 0.260196 0.051008 0.369673 0.308 Uiso 0.439(3) 1 calc R U P B 1
C74 C 0.1939(18) 0.0003(16) 0.3391(11) 0.305(16) Uani 0.439(3) 1 d D U P B 1
H74A H 0.205543 -0.029500 0.359836 0.458 Uiso 0.439(3) 1 calc R U P B 1
H74B H 0.152010 0.002471 0.329233 0.458 Uiso 0.439(3) 1 calc R U P B 1
H74C H 0.208435 -0.008093 0.315975 0.458 Uiso 0.439(3) 1 calc R U P B 1
C53A C -0.0977(9) 0.5431(9) 0.0974(6) 0.286(9) Uani 0.716(11) 1 d D U P A 2
H53C H -0.095193 0.534725 0.069536 0.343 Uiso 0.716(11) 1 calc R U P A 2
H53D H -0.135572 0.528896 0.097552 0.343 Uiso 0.716(11) 1 calc R U P A 2
C54A C -0.1042(10) 0.6085(10) 0.0977(8) 0.339(14) Uani 0.716(11) 1 d D U P A 2
H54D H -0.136933 0.620034 0.074535 0.509 Uiso 0.716(11) 1 calc R U P A 2
H54E H -0.110308 0.620243 0.123621 0.509 Uiso 0.716(11) 1 calc R U P A 2
H54F H -0.069302 0.626163 0.095169 0.509 Uiso 0.716(11) 1 calc R U P A 2
C73A C 0.3639(14) 0.2897(16) 0.1865(6) 0.326(10) Uani 0.561(3) 1 d D U P B 2
H73C H 0.356628 0.326523 0.172434 0.391 Uiso 0.561(3) 1 calc R U P B 2
H73D H 0.333212 0.263339 0.171959 0.391 Uiso 0.561(3) 1 calc R U P B 2
C74A C 0.4231(15) 0.2666(18) 0.1868(13) 0.429(17) Uani 0.561(3) 1 d D U P B 2
H74D H 0.423966 0.262020 0.158400 0.644 Uiso 0.561(3) 1 calc R U P B 2
H74E H 0.453057 0.293058 0.201323 0.644 Uiso 0.561(3) 1 calc R U P B 2
H74F H 0.429757 0.230184 0.200851 0.644 Uiso 0.561(3) 1 calc R U P B 2
Cl8 Cl 0.4743(4) 0.1335(6) 0.2971(4) 0.321(7) Uani 0.439(3) 1 d D . P B 1
Cl9 Cl 0.3714(5) 0.1449(4) 0.3124(3) 0.246(4) Uani 0.439(3) 1 d D . P B 1
Cl10 Cl 0.4519(4) 0.2198(5) 0.3554(4) 0.298(6) Uani 0.439(3) 1 d D . P B 1
C88 C 0.4448(7) 0.1508(8) 0.3362(6) 0.31(2) Uani 0.439(3) 1 d D . P B 1
H88 H 0.457503 0.123333 0.359417 0.369 Uiso 0.439(3) 1 calc R U P B 1
Cl5 Cl 0.2348(4) -0.0481(4) 0.3329(3) 0.311(6) Uani 0.561(3) 1 d . . P B 2
Cl6 Cl 0.3152(3) 0.0163(3) 0.3093(3) 0.256(4) Uani 0.561(3) 1 d . . P B 2
Cl7 Cl 0.3257(2) -0.0991(3) 0.30898(18) 0.173(2) Uani 0.561(3) 1 d . . P B 2
C87 C 0.2879(9) -0.0495(8) 0.3065(4) 0.156(7) Uani 0.561(3) 1 d . . P B 2
H87 H 0.263524 -0.051228 0.277114 0.187 Uiso 0.561(3) 1 calc R U P B 2

loop_
_atom_site_aniso_label
_atom_site_aniso_U_11
_atom_site_aniso_U_22
_atom_site_aniso_U_33
_atom_site_aniso_U_23
_atom_site_aniso_U_13
_atom_site_aniso_U_12
Cl1 0.187(3) 0.224(4) 0.196(3) -0.004(3) 0.107(2) -0.008(3)
Cl2 0.235(4) 0.248(4) 0.196(3) -0.058(3) 0.109(3) -0.055(3)
Cl3 0.1074(15) 0.253(3) 0.1262(17) 0.0447(19) 0.0027(13) 0.0004(18)
Cl4 0.1231(18) 0.201(3) 0.168(2) 0.040(2) 0.0312(16) 0.0008(18)
S1 0.0800(11) 0.218(3) 0.0834(11) -0.0043(14) -0.0058(9) 0.0006(14)
S2 0.0924(13) 0.217(3) 0.0886(12) 0.0164(15) -0.0049(10) 0.0135(16)
S3 0.1110(14) 0.174(2) 0.0900(12) 0.0078(13) 0.0208(11) -0.0105(15)
S4 0.0831(11) 0.172(2) 0.0823(11) 0.0063(12) 0.0055(8) -0.0199(12)
O1 0.089(3) 0.234(7) 0.118(4) -0.006(4) -0.003(3) -0.006(4)
O2 0.103(4) 0.188(6) 0.111(4) 0.005(4) -0.010(3) -0.032(4)
N1 0.141(7) 0.356(16) 0.181(9) -0.125(10) -0.014(6) -0.018(9)
N2 0.110(7) 0.305(17) 0.124(7) -0.045(9) -0.021(5) 0.044(8)
N3 0.083(4) 0.160(7) 0.083(4) 0.017(4) 0.000(3) -0.007(4)
N4 0.082(4) 0.197(7) 0.074(3) 0.019(4) 0.010(3) -0.013(4)
N5 0.110(6) 0.166(9) 0.190(9) -0.017(8) -0.021(6) -0.012(6)
N6 0.105(5) 0.234(9) 0.098(5) -0.015(5) 0.007(4) -0.029(5)
C1 0.111(7) 0.176(10) 0.110(7) -0.027(7) 0.036(6) -0.014(7)
C2 0.114(8) 0.201(13) 0.112(7) -0.003(8) 0.049(6) 0.009(9)
C3 0.131(8) 0.192(13) 0.128(8) -0.029(9) 0.065(7) -0.018(9)
C4 0.179(13) 0.203(14) 0.190(13) 0.002(11) 0.137(11) 0.022(11)
C5 0.136(10) 0.226(16) 0.129(9) -0.052(10) 0.061(8) -0.045(10)
C6 0.140(10) 0.216(15) 0.131(9) -0.012(10) 0.053(7) 0.007(10)
C7 0.102(7) 0.220(14) 0.100(6) -0.043(8) 0.036(5) -0.023(8)
C8 0.108(7) 0.205(12) 0.113(7) -0.038(8) 0.031(6) 0.010(7)
C9 0.074(5) 0.244(13) 0.079(5) -0.014(8) 0.005(4) 0.005(8)
C10 0.097(6) 0.254(14) 0.086(6) -0.047(8) 0.001(5) -0.010(8)
C11 0.121(8) 0.302(16) 0.129(8) -0.053(9) 0.009(6) -0.005(9)
C12 0.101(8) 0.26(2) 0.094(7) -0.046(10) -0.011(6) 0.020(9)
C13 0.085(5) 0.229(12) 0.091(6) -0.014(8) 0.007(4) 0.011(8)
C14 0.067(4) 0.249(12) 0.074(4) -0.021(6) -0.003(3) 0.001(6)
C15 0.092(6) 0.220(11) 0.083(5) 0.007(6) 0.010(4) 0.023(7)
C16 0.069(4) 0.207(10) 0.071(4) 0.006(5) -0.005(3) 0.013(5)
C17 0.087(5) 0.170(9) 0.094(5) -0.001(5) 0.001(4) -0.018(5)
C18 0.078(5) 0.181(9) 0.083(5) 0.005(6) 0.010(4) 0.000(6)
C19 0.084(5) 0.201(10) 0.091(5) 0.017(6) 0.016(4) 0.002(6)
C20 0.074(4) 0.202(10) 0.069(4) 0.009(6) 0.008(3) 0.001(6)
C21 0.074(4) 0.171(9) 0.089(5) 0.016(5) 0.011(4) -0.007(5)
C22 0.080(5) 0.185(9) 0.075(4) 0.016(5) 0.013(3) -0.006(6)
C23 0.082(5) 0.198(10) 0.090(5) 0.034(6) 0.018(4) -0.002(6)
C24 0.089(5) 0.179(9) 0.092(5) 0.015(6) 0.020(4) -0.005(6)
C25 0.097(6) 0.191(10) 0.087(5) 0.005(6) 0.025(4) 0.012(7)
C26 0.115(6) 0.195(10) 0.110(6) 0.021(6) 0.000(5) 0.025(6)
C27 0.120(7) 0.177(10) 0.131(7) 0.015(7) 0.025(5) -0.009(7)
C28 0.095(5) 0.175(9) 0.081(4) 0.013(5) 0.029(4) -0.011(6)
C29 0.095(5) 0.163(8) 0.079(4) 0.007(5) 0.013(4) -0.024(6)
C30 0.091(5) 0.166(8) 0.080(4) 0.005(5) 0.020(4) -0.022(5)
C31 0.104(5) 0.159(8) 0.076(4) 0.007(5) 0.024(4) -0.016(6)
C32 0.092(5) 0.176(9) 0.091(5) 0.001(6) 0.023(4) -0.018(6)
C33 0.093(5) 0.173(9) 0.074(4) -0.002(5) 0.018(4) -0.024(5)
C34 0.084(5) 0.174(8) 0.084(4) -0.002(5) 0.018(4) -0.025(5)
C35 0.088(5) 0.157(8) 0.089(5) 0.003(5) 0.019(4) -0.023(6)
C36 0.082(5) 0.184(9) 0.081(5) 0.006(6) 0.018(4) -0.010(6)
C37 0.079(5) 0.189(9) 0.078(4) -0.001(5) 0.017(4) -0.024(6)
C38 0.088(5) 0.196(10) 0.094(5) -0.005(6) 0.018(4) -0.028(6)
C39 0.092(6) 0.192(11) 0.111(6) 0.014(7) 0.029(5) -0.014(7)
C40 0.111(7) 0.200(11) 0.122(7) 0.024(7) 0.043(6) -0.014(7)
C41 0.094(6) 0.166(9) 0.104(6) 0.013(6) 0.020(4) -0.015(6)
C42 0.082(5) 0.179(9) 0.087(5) 0.016(6) 0.019(4) -0.009(6)
C43 0.085(5) 0.184(10) 0.093(5) 0.003(6) 0.023(4) -0.007(6)
C44 0.084(5) 0.187(10) 0.087(5) -0.016(6) 0.016(4) -0.024(6)
C45 0.077(6) 0.175(12) 0.128(8) -0.020(8) 0.003(5) -0.016(7)
C46 0.090(5) 0.205(10) 0.103(6) -0.020(6) 0.021(4) -0.028(6)
C47 0.083(5) 0.286(11) 0.082(5) 0.008(6) 0.000(4) 0.029(6)
C48 0.108(6) 0.324(11) 0.086(5) 0.024(7) 0.013(4) 0.047(7)
C49 0.149(7) 0.334(14) 0.130(7) 0.070(9) 0.033(6) 0.087(9)
C50 0.192(10) 0.376(18) 0.179(10) 0.083(11) 0.058(8) 0.119(11)
C51 0.150(8) 0.363(13) 0.100(6) 0.012(8) 0.023(6) 0.062(9)
C52 0.185(10) 0.403(16) 0.121(8) 0.015(9) 0.049(7) 0.056(11)
C55 0.153(8) 0.178(10) 0.109(6) -0.019(6) 0.015(5) -0.030(7)
C56 0.293(13) 0.230(11) 0.298(13) -0.099(11) 0.126(10) -0.030(10)
C57 0.370(17) 0.243(14) 0.387(18) -0.121(15) 0.178(16) -0.042(13)
C58 0.55(3) 0.30(2) 0.51(3) 0.03(2) 0.16(3) -0.03(2)
C59 0.431(18) 0.301(14) 0.369(16) -0.080(13) 0.230(13) 0.010(14)
C60 0.49(2) 0.379(18) 0.472(19) -0.105(15) 0.288(16) 0.060(17)
C61 0.52(2) 0.48(2) 0.53(2) -0.102(18) 0.278(19) 0.07(2)
C62 0.68(4) 0.48(3) 0.58(3) -0.20(3) 0.34(3) 0.08(3)
C63 0.095(5) 0.184(9) 0.096(5) 0.003(6) 0.011(4) -0.013(6)
C64 0.113(6) 0.176(8) 0.106(5) 0.008(5) -0.007(5) -0.011(6)
C65 0.089(5) 0.185(8) 0.120(6) -0.004(6) 0.009(4) -0.004(5)
C66 0.126(7) 0.198(9) 0.169(8) -0.008(8) 0.024(6) 0.000(7)
C67 0.164(9) 0.266(11) 0.220(10) -0.001(10) 0.104(8) 0.017(8)
C68 0.248(12) 0.353(15) 0.293(14) 0.023(14) 0.138(12) 0.062(12)
C69 0.145(7) 0.208(10) 0.125(7) 0.008(7) 0.002(6) 0.003(7)
C70 0.167(8) 0.194(10) 0.146(8) 0.005(7) 0.027(7) 0.012(8)
C71 0.207(11) 0.234(13) 0.179(10) 0.019(9) 0.031(9) 0.014(10)
C72 0.210(12) 0.235(14) 0.232(13) 0.021(11) 0.053(10) 0.012(11)
C75 0.162(8) 0.191(10) 0.116(7) 0.051(7) -0.017(6) -0.053(7)
C76 0.229(10) 0.286(12) 0.226(10) 0.103(9) 0.058(9) -0.033(11)
C77 0.344(15) 0.318(15) 0.251(12) 0.113(11) 0.054(12) -0.020(14)
C78 0.364(17) 0.320(16) 0.257(13) 0.119(13) -0.043(13) 0.000(16)
C79 0.38(2) 0.326(18) 0.300(16) 0.096(15) -0.057(15) 0.056(18)
C80 0.42(3) 0.288(19) 0.30(2) 0.078(16) 0.01(2) -0.04(2)
C81 0.106(7) 0.455(15) 0.200(10) 0.087(11) 0.054(7) -0.016(10)
C82 0.199(11) 0.550(17) 0.234(12) 0.162(13) 0.066(10) 0.048(13)
C83 0.284(14) 0.601(19) 0.298(14) 0.113(15) 0.139(13) 0.019(16)
C84 0.303(16) 0.61(2) 0.355(16) 0.079(16) 0.224(13) -0.001(17)
C85 0.308(18) 0.61(2) 0.382(19) -0.018(19) 0.213(16) 0.015(18)
C86 0.46(3) 0.56(3) 0.41(3) -0.04(2) 0.31(2) 0.00(2)
C53 0.196(19) 0.39(2) 0.122(17) -0.012(18) 0.088(15) 0.059(19)
C54 0.26(4) 0.38(4) 0.21(3) -0.04(3) -0.02(3) 0.10(3)
C73 0.227(18) 0.27(2) 0.236(19) 0.023(18) 0.017(17) 0.028(19)
C74 0.31(3) 0.35(4) 0.196 -0.10(3) -0.02(3) -0.01(3)
C53A 0.211(14) 0.43(2) 0.217(14) 0.108(17) 0.069(12) 0.116(16)
C54A 0.23(2) 0.47(3) 0.34(2) 0.14(3) 0.128(18) 0.13(2)
C73A 0.287(19) 0.41(2) 0.33(2) 0.01(2) 0.168(18) 0.090(18)
C74A 0.41(3) 0.49(4) 0.46(4) -0.08(3) 0.24(3) 0.12(3)
Cl8 0.172(7) 0.437(17) 0.283(12) -0.168(12) -0.036(7) 0.014(9)
Cl9 0.289(11) 0.253(10) 0.188(7) -0.039(7) 0.061(7) 0.008(9)
Cl10 0.179(8) 0.345(14) 0.308(13) -0.104(11) -0.018(8) 0.043(8)
C88 0.25(5) 0.44(7) 0.26(4) -0.06(5) 0.12(4) 0.06(5)
Cl5 0.313(10) 0.297(10) 0.416(13) -0.144(9) 0.249(10) -0.098(8)
Cl6 0.289(8) 0.199(6) 0.362(10) -0.055(6) 0.224(8) -0.018(6)
Cl7 0.122(3) 0.175(5) 0.206(5) 0.032(4) 0.027(3) 0.014(3)
C87 0.23(2) 0.159(16) 0.068(8) -0.031(9) 0.030(10) -0.064(16)

loop_
_atom_type_symbol
_atom_type_description
_atom_type_scat_dispersion_real
_atom_type_scat_dispersion_imag
_atom_type_scat_source
C C 0.0181 0.0091 'International Tables Vol C Tables 4.2.6.8 and 6.1.1.4'
H H 0.0000 0.0000 'International Tables Vol C Tables 4.2.6.8 and 6.1.1.4'
Cl Cl 0.3639 0.7018 'International Tables Vol C Tables 4.2.6.8 and 6.1.1.4'
N N 0.0311 0.0180 'International Tables Vol C Tables 4.2.6.8 and 6.1.1.4'
O O 0.0492 0.0322 'International Tables Vol C Tables 4.2.6.8 and 6.1.1.4'
S S 0.3331 0.5567 'International Tables Vol C Tables 4.2.6.8 and 6.1.1.4'

loop_
_citation_id
_citation_doi
_citation_year
1 10.1039/d4ee02467b 2024

loop_
_geom_angle_atom_site_label_1
_geom_angle_atom_site_label_2
_geom_angle_atom_site_label_3
_geom_angle
_geom_angle_site_symmetry_1
_geom_angle_site_symmetry_3
_geom_angle_publ_flag
C17 S1 C14 90.3(5) . . ?
C16 S2 C19 90.1(5) . . ?
C28 S3 C31 90.0(4) . . ?
C30 S4 C33 90.4(4) . . ?
C18 N3 C63 115.2(8) . . ?
C21 N3 C18 108.4(8) . . ?
C21 N3 C63 136.3(6) . . ?
C29 N4 C22 104.6(8) . . ?
C29 N4 C75 117.7(6) . . ?
C75 N4 C22 136.4(8) . . ?
O1 C1 C2 124.5(11) . . ?
O1 C1 C9 129.0(11) . . ?
C2 C1 C9 106.5(10) . . ?
C1 C2 C7 110.7(13) . . ?
C3 C2 C1 129.2(11) . . ?
C3 C2 C7 120.1(14) . . ?
C2 C3 H3 119.5 . . ?
C4 C3 C2 121.1(14) . . ?
C4 C3 H3 119.5 . . ?
C3 C4 Cl1 121.5(15) . . ?
C3 C4 C5 116.4(13) . . ?
C5 C4 Cl1 122.1(15) . . ?
C4 C5 Cl2 113.6(15) . . ?
C6 C5 Cl2 123.7(13) . . ?
C6 C5 C4 122.8(14) . . ?
C5 C6 H6 119.8 . . ?
C5 C6 C7 120.4(14) . . ?
C7 C6 H6 119.8 . . ?
C6 C7 C2 119.1(14) . . ?
C6 C7 C8 132.9(11) . . ?
C8 C7 C2 107.9(12) . . ?
C7 C8 C9 107.5(10) . . ?
C10 C8 C7 124.1(11) . . ?
C10 C8 C9 128.3(12) . . ?
C8 C9 C1 107.4(11) . . ?
C13 C9 C1 126.9(10) . . ?
C13 C9 C8 125.7(10) . . ?
C8 C10 C11 122.5(13) . . ?
C8 C10 C12 125.4(11) . . ?
C12 C10 C11 112.2(10) . . ?
N1 C11 C10 174.1(14) . . ?
N2 C12 C10 178.2(14) . . ?
C9 C13 H13 112.4 . . ?
C9 C13 C14 135.3(10) . . ?
C14 C13 H13 112.3 . . ?
C13 C14 S1 124.4(9) . . ?
C13 C14 C15 123.9(8) . . ?
C15 C14 S1 111.7(7) . . ?
C14 C15 C47 124.8(9) . . ?
C16 C15 C14 112.9(8) . . ?
C16 C15 C47 122.3(11) . . ?
C15 C16 S2 134.3(7) . . ?
C15 C16 C17 110.6(9) . . ?
C17 C16 S2 115.0(6) . . ?
C16 C17 S1 114.6(6) . . ?
C18 C17 S1 136.4(7) . . ?
C18 C17 C16 109.0(9) . . ?
N3 C18 C17 137.8(10) . . ?
C19 C18 N3 108.5(8) . . ?
C19 C18 C17 113.7(8) . . ?
C18 C19 S2 112.1(7) . . ?
C18 C19 C20 109.3(8) . . ?
C20 C19 S2 138.5(9) . . ?
C19 C20 C21 104.5(10) . . ?
C25 C20 C19 129.6(9) . . ?
C25 C20 C21 125.9(8) . . ?
N3 C21 C20 109.3(7) . . ?
N3 C21 C22 135.7(8) . . ?
C22 C21 C20 115.1(9) . . ?
C21 C22 N4 132.0(10) . . ?
C23 C22 N4 109.8(7) . . ?
C23 C22 C21 118.0(8) . . ?
C22 C23 C24 126.7(8) . . ?
C22 C23 C28 107.8(8) . . ?
C24 C23 C28 125.5(10) . . ?
C23 C24 C27 119.8(8) . . ?
C25 C24 C23 114.8(10) . . ?
C25 C24 C27 125.3(9) . . ?
C20 C25 C26 119.1(8) . . ?
C24 C25 C20 119.5(9) . . ?
C24 C25 C26 121.4(10) . . ?
C25 C26 H26A 109.5 . . ?
C25 C26 H26B 109.5 . . ?
C25 C26 H26C 109.5 . . ?
H26A C26 H26B 109.5 . . ?
H26A C26 H26C 109.5 . . ?
H26B C26 H26C 109.5 . . ?
C24 C27 H27A 109.5 . . ?
C24 C27 H27B 109.5 . . ?
C24 C27 H27C 109.5 . . ?
H27A C27 H27B 109.5 . . ?
H27A C27 H27C 109.5 . . ?
H27B C27 H27C 109.5 . . ?
C23 C28 S3 141.2(9) . . ?
C29 C28 S3 113.6(6) . . ?
C29 C28 C23 105.2(8) . . ?
N4 C29 C30 135.2(9) . . ?
C28 C29 N4 112.5(7) . . ?
C28 C29 C30 112.3(8) . . ?
C29 C30 S4 136.8(8) . . ?
C31 C30 S4 112.8(6) . . ?
C31 C30 C29 110.3(8) . . ?
C30 C31 S3 113.7(6) . . ?
C30 C31 C32 115.0(8) . . ?
C32 C31 S3 131.2(8) . . ?
C31 C32 C33 109.8(9) . . ?
C31 C32 C55 121.5(9) . . ?
C33 C32 C55 128.7(7) . . ?
C32 C33 S4 111.9(6) . . ?
C34 C33 S4 127.4(8) . . ?
C34 C33 C32 120.6(8) . . ?
C33 C34 H34 112.5 . . ?
C35 C34 C33 135.0(9) . . ?
C35 C34 H34 112.5 . . ?
C34 C35 C36 124.8(9) . . ?
C34 C35 C43 126.7(8) . . ?
C43 C35 C36 108.4(9) . . ?
C37 C36 C35 106.3(9) . . ?
C44 C36 C35 127.6(9) . . ?
C44 C36 C37 126.0(8) . . ?
C38 C37 C36 133.6(9) . . ?
C38 C37 C42 115.4(10) . . ?
C42 C37 C36 110.8(8) . . ?
C37 C38 H38 119.5 . . ?
C39 C38 C37 121.0(9) . . ?
C39 C38 H38 119.5 . . ?
C38 C39 Cl3 118.2(9) . . ?
C38 C39 C40 121.1(10) . . ?
C40 C39 Cl3 120.6(10) . . ?
C39 C40 Cl4 120.1(9) . . ?
C39 C40 C41 119.0(11) . . ?
C41 C40 Cl4 121.0(9) . . ?
C40 C41 H41 120.7 . . ?
C42 C41 C40 118.7(10) . . ?
C42 C41 H41 120.7 . . ?
C37 C42 C43 105.9(9) . . ?
C41 C42 C37 124.7(8) . . ?
C41 C42 C43 129.4(9) . . ?
O2 C43 C35 130.0(8) . . ?
O2 C43 C42 121.6(10) . . ?
C35 C43 C42 108.4(8) . . ?
C36 C44 C45 126.0(8) . . ?
C36 C44 C46 119.6(10) . . ?
C45 C44 C46 114.4(9) . . ?
N5 C45 C44 176.9(12) . . ?
N6 C46 C44 176.8(12) . . ?
C15 C47 H47A 108.4 . . ?
C15 C47 H47B 108.4 . . ?
C15 C47 C48 115.4(7) . . ?
H47A C47 H47B 107.5 . . ?
C48 C47 H47A 108.4 . . ?
C48 C47 H47B 108.4 . . ?
C47 C48 H48 108.6 . . ?
C47 C48 C49 110.2(8) . . ?
C49 C48 H48 108.6 . . ?
C51 C48 C47 110.3(9) . . ?
C51 C48 H48 108.6 . . ?
C51 C48 C49 110.5(8) . . ?
C48 C49 H49A 109.3 . . ?
C48 C49 H49B 109.3 . . ?
H49A C49 H49B 107.9 . . ?
C50 C49 C48 111.7(10) . . ?
C50 C49 H49A 109.3 . . ?
C50 C49 H49B 109.3 . . ?
C49 C50 H50A 109.5 . . ?
C49 C50 H50B 109.5 . . ?
C49 C50 H50C 109.5 . . ?
C49 C50 H50D 107.6 . . ?
C49 C50 H50E 107.6 . . ?
C49 C50 C53A 119.0(14) . . ?
H50A C50 H50B 109.5 . . ?
H50A C50 H50C 109.5 . . ?
H50B C50 H50C 109.5 . . ?
H50D C50 H50E 107.0 . . ?
C53A C50 H50D 107.6 . . ?
C53A C50 H50E 107.6 . . ?
C48 C51 H51A 108.5 . . ?
C48 C51 H51B 108.5 . . ?
C48 C51 C52 115.0(11) . . ?
H51A C51 H51B 107.5 . . ?
C52 C51 H51A 108.5 . . ?
C52 C51 H51B 108.5 . . ?
C51 C52 H52C 109.5 . . ?
C51 C52 H52D 109.5 . . ?
C51 C52 H52E 109.5 . . ?
C51 C52 H52A 108.4 . . ?
C51 C52 H52B 108.4 . . ?
H52C C52 H52D 109.5 . . ?
H52C C52 H52E 109.5 . . ?
H52D C52 H52E 109.5 . . ?
H52A C52 H52B 107.4 . . ?
C53 C52 C51 115.6(19) . . ?
C53 C52 H52A 108.4 . . ?
C53 C52 H52B 108.4 . . ?
C32 C55 H55A 107.2 . . ?
C32 C55 H55B 107.2 . . ?
H55A C55 H55B 106.9 . . ?
C56 C55 C32 120.3(10) . . ?
C56 C55 H55A 107.2 . . ?
C56 C55 H55B 107.3 . . ?
C55 C56 H56 96.3 . . ?
C55 C56 C57 113.5(14) . . ?
C55 C56 C59 122.2(14) . . ?
C57 C56 H56 96.3 . . ?
C59 C56 H56 96.3 . . ?
C59 C56 C57 120.7(17) . . ?
C56 C57 H57A 111.6 . . ?
C56 C57 H57B 111.6 . . ?
H57A C57 H57B 109.4 . . ?
C58 C57 C56 100.8(16) . . ?
C58 C57 H57A 111.6 . . ?
C58 C57 H57B 111.6 . . ?
C57 C58 H58A 109.5 . . ?
C57 C58 H58B 109.5 . . ?
C57 C58 H58C 109.5 . . ?
H58A C58 H58B 109.5 . . ?
H58A C58 H58C 109.5 . . ?
H58B C58 H58C 109.5 . . ?
C56 C59 H59A 104.3 . . ?
C56 C59 H59B 104.3 . . ?
C56 C59 C60 131.7(19) . . ?
H59A C59 H59B 105.6 . . ?
C60 C59 H59A 104.3 . . ?
C60 C59 H59B 104.3 . . ?
C59 C60 H60A 105.8 . . ?
C59 C60 H60B 105.8 . . ?
H60A C60 H60B 106.2 . . ?
C61 C60 C59 126(2) . . ?
C61 C60 H60A 105.8 . . ?
C61 C60 H60B 105.8 . . ?
C60 C61 H61A 108.2 . . ?
C60 C61 H61B 108.2 . . ?
C60 C61 C62 116.2(14) . . ?
H61A C61 H61B 107.4 . . ?
C62 C61 H61A 108.2 . . ?
C62 C61 H61B 108.2 . . ?
C61 C62 H62A 87.6 . . ?
C61 C62 H62B 95.8 . . ?
C61 C62 H62C 141.5 . . ?
H62A C62 H62B 109.5 . . ?
H62A C62 H62C 109.5 . . ?
H62B C62 H62C 109.4 . . ?
N3 C63 H63A 109.0 . . ?
N3 C63 H63B 109.0 . . ?
N3 C63 C64 112.9(8) . . ?
H63A C63 H63B 107.8 . . ?
C64 C63 H63A 109.0 . . ?
C64 C63 H63B 109.0 . . ?
C63 C64 H64 107.9 . . ?
C63 C64 C65 110.7(7) . . ?
C63 C64 C69 109.7(9) . . ?
C65 C64 H64 107.9 . . ?
C65 C64 C69 112.5(9) . . ?
C69 C64 H64 107.9 . . ?
C64 C65 H65A 108.8 . . ?
C64 C65 H65B 108.8 . . ?
C64 C65 C66 113.9(7) . . ?
H65A C65 H65B 107.7 . . ?
C66 C65 H65A 108.8 . . ?
C66 C65 H65B 108.8 . . ?
C65 C66 H66A 109.0 . . ?
C65 C66 H66B 109.0 . . ?
C65 C66 C67 113.0(8) . . ?
H66A C66 H66B 107.8 . . ?
C67 C66 H66A 109.0 . . ?
C67 C66 H66B 109.0 . . ?
C66 C67 H67A 108.7 . . ?
C66 C67 H67B 108.7 . . ?
C66 C67 C68 114.3(11) . . ?
H67A C67 H67B 107.6 . . ?
C68 C67 H67A 108.7 . . ?
C68 C67 H67B 108.7 . . ?
C67 C68 H68A 109.5 . . ?
C67 C68 H68B 109.5 . . ?
C67 C68 H68C 109.5 . . ?
C67 C68 H68D 107.4 . . ?
C67 C68 H68E 107.4 . . ?
H68A C68 H68B 109.5 . . ?
H68A C68 H68C 109.5 . . ?
H68B C68 H68C 109.5 . . ?
H68D C68 H68E 106.9 . . ?
C73A C68 C67 119.8(17) . . ?
C73A C68 H68D 107.4 . . ?
C73A C68 H68E 107.3 . . ?
C64 C69 H69A 108.8 . . ?
C64 C69 H69B 108.8 . . ?
H69A C69 H69B 107.6 . . ?
C70 C69 C64 114.0(8) . . ?
C70 C69 H69A 108.8 . . ?
C70 C69 H69B 108.7 . . ?
C69 C70 H70A 108.2 . . ?
C69 C70 H70B 108.2 . . ?
H70A C70 H70B 107.4 . . ?
C71 C70 C69 116.2(10) . . ?
C71 C70 H70A 108.2 . . ?
C71 C70 H70B 108.2 . . ?
C70 C71 H71A 109.7 . . ?
C70 C71 H71B 109.7 . . ?
C70 C71 C72 109.8(11) . . ?
H71A C71 H71B 108.2 . . ?
C72 C71 H71A 109.7 . . ?
C72 C71 H71B 109.7 . . ?
C71 C72 H72C 109.5 . . ?
C71 C72 H72D 109.4 . . ?
C71 C72 H72E 109.4 . . ?
C71 C72 H72A 108.9 . . ?
C71 C72 H72B 108.9 . . ?
H72C C72 H72D 109.5 . . ?
H72C C72 H72E 109.5 . . ?
H72D C72 H72E 109.5 . . ?
H72A C72 H72B 107.7 . . ?
C73 C72 C71 113.4(18) . . ?
C73 C72 H72A 108.9 . . ?
C73 C72 H72B 108.9 . . ?
N4 C75 H75A 107.8 . . ?
N4 C75 H75B 107.8 . . ?
H75A C75 H75B 107.1 . . ?
C76 C75 N4 118.1(12) . . ?
C76 C75 H75A 107.8 . . ?
C76 C75 H75B 107.8 . . ?
C75 C76 H76 102.2 . . ?
C75 C76 C77 110.0(15) . . ?
C77 C76 H76 102.1 . . ?
C81 C76 C75 118.6(13) . . ?
C81 C76 H76 102.2 . . ?
C81 C76 C77 118.4(16) . . ?
C76 C77 H77A 107.2 . . ?
C76 C77 H77B 107.2 . . ?
C76 C77 C78 120.3(16) . . ?
H77A C77 H77B 106.9 . . ?
C78 C77 H77A 107.2 . . ?
C78 C77 H77B 107.3 . . ?
C77 C78 H78A 107.2 . . ?
C77 C78 H78B 107.2 . . ?
H78A C78 H78B 106.8 . . ?
C79 C78 C77 120.5(17) . . ?
C79 C78 H78A 107.2 . . ?
C79 C78 H78B 107.2 . . ?
C78 C79 H79A 112.7 . . ?
C78 C79 H79B 112.7 . . ?
C78 C79 C80 95.2(15) . . ?
H79A C79 H79B 110.2 . . ?
C80 C79 H79A 112.7 . . ?
C80 C79 H79B 112.7 . . ?
C79 C80 H80A 109.5 . . ?
C79 C80 H80B 109.5 . . ?
C79 C80 H80C 109.5 . . ?
H80A C80 H80B 109.5 . . ?
H80A C80 H80C 109.5 . . ?
H80B C80 H80C 109.5 . . ?
C76 C81 H81A 109.3 . . ?
C76 C81 H81B 109.4 . . ?
C76 C81 C82 111.3(14) . . ?
H81A C81 H81B 108.0 . . ?
C82 C81 H81A 109.3 . . ?
C82 C81 H81B 109.4 . . ?
C81 C82 H82A 108.4 . . ?
C81 C82 H82B 108.5 . . ?
C81 C82 C83 115.4(12) . . ?
H82A C82 H82B 107.5 . . ?
C83 C82 H82A 108.4 . . ?
C83 C82 H82B 108.4 . . ?
C82 C83 H83A 106.2 . . ?
C82 C83 H83B 106.2 . . ?
C82 C83 C84 124.4(16) . . ?
H83A C83 H83B 106.4 . . ?
C84 C83 H83A 106.2 . . ?
C84 C83 H83B 106.2 . . ?
C83 C84 H84A 109.6 . . ?
C83 C84 H84B 109.6 . . ?
H84A C84 H84B 108.1 . . ?
C85 C84 C83 110.3(16) . . ?
C85 C84 H84A 109.6 . . ?
C85 C84 H84B 109.6 . . ?
C84 C85 H85A 112.0 . . ?
C84 C85 H85B 112.0 . . ?
C84 C85 C86 98.9(15) . . ?
H85A C85 H85B 109.7 . . ?
C86 C85 H85A 112.0 . . ?
C86 C85 H85B 112.0 . . ?
C85 C86 H86A 109.5 . . ?
C85 C86 H86B 109.5 . . ?
C85 C86 H86C 109.5 . . ?
H86A C86 H86B 109.5 . . ?
H86A C86 H86C 109.5 . . ?
H86B C86 H86C 109.5 . . ?
C52 C53 H53A 112.3 . . ?
C52 C53 H53B 112.3 . . ?
C52 C53 C54 97(3) . . ?
H53A C53 H53B 109.9 . . ?
C54 C53 H53A 112.3 . . ?
C54 C53 H53B 112.3 . . ?
C53 C54 H54A 109.5 . . ?
C53 C54 H54B 109.5 . . ?
C53 C54 H54C 109.5 . . ?
H54A C54 H54B 109.5 . . ?
H54A C54 H54C 109.5 . . ?
H54B C54 H54C 109.5 . . ?
C72 C73 H73A 105.3 . . ?
C72 C73 H73B 105.3 . . ?
C72 C73 C74 128(3) . . ?
H73A C73 H73B 106.0 . . ?
C74 C73 H73A 105.2 . . ?
C74 C73 H73B 105.3 . . ?
C73 C74 H74A 109.5 . . ?
C73 C74 H74B 109.5 . . ?
C73 C74 H74C 109.5 . . ?
H74A C74 H74B 109.5 . . ?
H74A C74 H74C 109.5 . . ?
H74B C74 H74C 109.5 . . ?
C50 C53A H53C 104.1 . . ?
C50 C53A H53D 104.1 . . ?
H53C C53A H53D 105.5 . . ?
C54A C53A C50 133(2) . . ?
C54A C53A H53C 104.1 . . ?
C54A C53A H53D 104.1 . . ?
C53A C54A H54D 109.5 . . ?
C53A C54A H54E 109.5 . . ?
C53A C54A H54F 109.5 . . ?
H54D C54A H54E 109.5 . . ?
H54D C54A H54F 109.5 . . ?
H54E C54A H54F 109.5 . . ?
C68 C73A H73C 110.4 . . ?
C68 C73A H73D 110.5 . . ?
C68 C73A C74A 106(2) . . ?
H73C C73A H73D 108.6 . . ?
C74A C73A H73C 110.4 . . ?
C74A C73A H73D 110.4 . . ?
C73A C74A H74D 109.5 . . ?
C73A C74A H74E 109.5 . . ?
C73A C74A H74F 109.5 . . ?
H74D C74A H74E 109.5 . . ?
H74D C74A H74F 109.5 . . ?
H74E C74A H74F 109.5 . . ?
Cl8 C88 Cl10 119.1(13) . . ?
Cl8 C88 H88 110.2 . . ?
Cl9 C88 Cl8 103.5(10) . . ?
Cl9 C88 Cl10 102.8(10) . . ?
Cl9 C88 H88 110.2 . . ?
Cl10 C88 H88 110.2 . . ?
Cl5 C87 H87 101.4 . . ?
Cl6 C87 Cl5 106.8(11) . . ?
Cl6 C87 H87 101.4 . . ?
Cl7 C87 Cl5 121.5(12) . . ?
Cl7 C87 Cl6 120.1(14) . . ?
Cl7 C87 H87 101.4 . . ?

loop_
_geom_bond_atom_site_label_1
_geom_bond_atom_site_label_2
_geom_bond_distance
_geom_bond_site_symmetry_2
_geom_bond_publ_flag
Cl1 C4 1.744(14) . ?
Cl2 C5 1.772(14) . ?
Cl3 C39 1.723(9) . ?
Cl4 C40 1.698(12) . ?
S1 C14 1.794(7) . ?
S1 C17 1.704(10) . ?
S2 C16 1.657(10) . ?
S2 C19 1.768(8) . ?
S3 C28 1.679(9) . ?
S3 C31 1.754(8) . ?
S4 C30 1.720(8) . ?
S4 C33 1.760(8) . ?
O1 C1 1.227(10) . ?
O2 C43 1.249(9) . ?
N1 C11 1.156(13) . ?
N2 C12 1.133(17) . ?
N3 C18 1.378(8) . ?
N3 C21 1.367(10) . ?
N3 C63 1.438(10) . ?
N4 C22 1.432(9) . ?
N4 C29 1.413(10) . ?
N4 C75 1.413(11) . ?
N5 C45 1.137(13) . ?
N6 C46 1.161(9) . ?
C1 C2 1.393(14) . ?
C1 C9 1.476(13) . ?
C2 C3 1.385(14) . ?
C2 C7 1.429(13) . ?
C3 H3 0.9500 . ?
C3 C4 1.372(15) . ?
C4 C5 1.488(17) . ?
C5 C6 1.297(15) . ?
C6 H6 0.9500 . ?
C6 C7 1.399(15) . ?
C7 C8 1.421(14) . ?
C8 C9 1.451(13) . ?
C8 C10 1.409(13) . ?
C9 C13 1.357(13) . ?
C10 C11 1.434(15) . ?
C10 C12 1.411(16) . ?
C13 H13 0.9500 . ?
C13 C14 1.410(13) . ?
C14 C15 1.425(13) . ?
C15 C16 1.413(12) . ?
C15 C47 1.460(10) . ?
C16 C17 1.456(10) . ?
C17 C18 1.395(11) . ?
C18 C19 1.377(11) . ?
C19 C20 1.412(11) . ?
C20 C21 1.431(11) . ?
C20 C25 1.407(12) . ?
C21 C22 1.421(11) . ?
C22 C23 1.410(11) . ?
C23 C24 1.431(11) . ?
C23 C28 1.452(10) . ?
C24 C25 1.398(11) . ?
C24 C27 1.491(11) . ?
C25 C26 1.538(11) . ?
C26 H26A 0.9800 . ?
C26 H26B 0.9800 . ?
C26 H26C 0.9800 . ?
C27 H27A 0.9800 . ?
C27 H27B 0.9800 . ?
C27 H27C 0.9800 . ?
C28 C29 1.402(11) . ?
C29 C30 1.421(9) . ?
C30 C31 1.368(10) . ?
C31 C32 1.406(10) . ?
C32 C33 1.429(11) . ?
C32 C55 1.511(12) . ?
C33 C34 1.396(9) . ?
C34 H34 0.9500 . ?
C34 C35 1.382(11) . ?
C35 C36 1.476(10) . ?
C35 C43 1.421(11) . ?
C36 C37 1.464(11) . ?
C36 C44 1.401(12) . ?
C37 C38 1.411(11) . ?
C37 C42 1.411(11) . ?
C38 H38 0.9500 . ?
C38 C39 1.363(12) . ?
C39 C40 1.386(13) . ?
C40 C41 1.414(11) . ?
C41 H41 0.9500 . ?
C41 C42 1.323(11) . ?
C42 C43 1.517(11) . ?
C44 C45 1.407(13) . ?
C44 C46 1.414(10) . ?
C47 H47A 0.9900 . ?
C47 H47B 0.9900 . ?
C47 C48 1.540(12) . ?
C48 H48 1.0000 . ?
C48 C49 1.542(8) . ?
C48 C51 1.530(8) . ?
C49 H49A 0.9900 . ?
C49 H49B 0.9900 . ?
C49 C50 1.519(9) . ?
C50 H50A 0.9800 . ?
C50 H50B 0.9800 . ?
C50 H50C 0.9800 . ?
C50 H50D 0.9900 . ?
C50 H50E 0.9900 . ?
C50 C53A 1.567(9) . ?
C51 H51A 0.9900 . ?
C51 H51B 0.9900 . ?
C51 C52 1.560(8) . ?
C52 H52C 0.9800 . ?
C52 H52D 0.9800 . ?
C52 H52E 0.9800 . ?
C52 H52A 0.9900 . ?
C52 H52B 0.9900 . ?
C52 C53 1.534(10) . ?
C55 H55A 0.9900 . ?
C55 H55B 0.9900 . ?
C55 C56 1.497(16) . ?
C56 H56 1.0000 . ?
C56 C57 1.555(9) . ?
C56 C59 1.503(9) . ?
C57 H57A 0.9900 . ?
C57 H57B 0.9900 . ?
C57 C58 1.541(10) . ?
C58 H58A 0.9800 . ?
C58 H58B 0.9800 . ?
C58 H58C 0.9800 . ?
C59 H59A 0.9900 . ?
C59 H59B 0.9900 . ?
C59 C60 1.548(9) . ?
C60 H60A 0.9900 . ?
C60 H60B 0.9900 . ?
C60 C61 1.536(10) . ?
C61 H61A 0.9900 . ?
C61 H61B 0.9900 . ?
C61 C62 1.551(10) . ?
C62 H62A 0.9803 . ?
C62 H62B 0.9801 . ?
C62 H62C 0.9802 . ?
C63 H63A 0.9900 . ?
C63 H63B 0.9900 . ?
C63 C64 1.488(11) . ?
C64 H64 1.0000 . ?
C64 C65 1.502(11) . ?
C64 C69 1.578(12) . ?
C65 H65A 0.9900 . ?
C65 H65B 0.9900 . ?
C65 C66 1.517(8) . ?
C66 H66A 0.9900 . ?
C66 H66B 0.9900 . ?
C66 C67 1.532(8) . ?
C67 H67A 0.9900 . ?
C67 H67B 0.9900 . ?
C67 C68 1.555(9) . ?
C68 H68A 0.9800 . ?
C68 H68B 0.9800 . ?
C68 H68C 0.9800 . ?
C68 H68D 0.9900 . ?
C68 H68E 0.9900 . ?
C68 C73A 1.542(10) . ?
C69 H69A 0.9900 . ?
C69 H69B 0.9900 . ?
C69 C70 1.529(8) . ?
C70 H70A 0.9900 . ?
C70 H70B 0.9900 . ?
C70 C71 1.523(8) . ?
C71 H71A 0.9900 . ?
C71 H71B 0.9900 . ?
C71 C72 1.536(9) . ?
C72 H72C 0.9800 . ?
C72 H72D 0.9800 . ?
C72 H72E 0.9800 . ?
C72 H72A 0.9900 . ?
C72 H72B 0.9900 . ?
C72 C73 1.530(10) . ?
C75 H75A 0.9900 . ?
C75 H75B 0.9900 . ?
C75 C76 1.404(16) . ?
C76 H76 1.0000 . ?
C76 C77 1.558(9) . ?
C76 C81 1.339(17) . ?
C77 H77A 0.9900 . ?
C77 H77B 0.9900 . ?
C77 C78 1.558(9) . ?
C78 H78A 0.9900 . ?
C78 H78B 0.9900 . ?
C78 C79 1.531(10) . ?
C79 H79A 0.9900 . ?
C79 H79B 0.9900 . ?
C79 C80 1.550(10) . ?
C80 H80A 0.9800 . ?
C80 H80B 0.9800 . ?
C80 H80C 0.9800 . ?
C81 H81A 0.9900 . ?
C81 H81B 0.9900 . ?
C81 C82 1.529(9) . ?
C82 H82A 0.9900 . ?
C82 H82B 0.9900 . ?
C82 C83 1.545(9) . ?
C83 H83A 0.9900 . ?
C83 H83B 0.9900 . ?
C83 C84 1.583(9) . ?
C84 H84A 0.9900 . ?
C84 H84B 0.9900 . ?
C84 C85 1.550(10) . ?
C85 H85A 0.9900 . ?
C85 H85B 0.9900 . ?
C85 C86 1.552(9) . ?
C86 H86A 0.9800 . ?
C86 H86B 0.9800 . ?
C86 H86C 0.9800 . ?
C53 H53A 0.9900 . ?
C53 H53B 0.9900 . ?
C53 C54 1.546(10) . ?
C54 H54A 0.9800 . ?
C54 H54B 0.9800 . ?
C54 H54C 0.9800 . ?
C73 H73A 0.9900 . ?
C73 H73B 0.9900 . ?
C73 C74 1.542(10) . ?
C74 H74A 0.9800 . ?
C74 H74B 0.9800 . ?
C74 H74C 0.9800 . ?
C53A H53C 0.9900 . ?
C53A H53D 0.9900 . ?
C53A C54A 1.565(10) . ?
C54A H54D 0.9800 . ?
C54A H54E 0.9800 . ?
C54A H54F 0.9800 . ?
C73A H73C 0.9900 . ?
C73A H73D 0.9900 . ?
C73A C74A 1.549(10) . ?
C74A H74D 0.9800 . ?
C74A H74E 0.9800 . ?
C74A H74F 0.9800 . ?
Cl8 C88 1.749(10) . ?
Cl9 C88 1.741(10) . ?
Cl10 C88 1.757(10) . ?
C88 H88 1.0000 . ?
Cl5 C87 1.79(2) . ?
Cl6 C87 1.697(17) . ?
Cl7 C87 1.49(2) . ?
C87 H87 1.0000 . ?

loop_
_geom_torsion_atom_site_label_1
_geom_torsion_atom_site_label_2
_geom_torsion_atom_site_label_3
_geom_torsion_atom_site_label_4
_geom_torsion
_geom_torsion_site_symmetry_1
_geom_torsion_site_symmetry_2
_geom_torsion_site_symmetry_3
_geom_torsion_site_symmetry_4
_geom_torsion_publ_flag
Cl1 C4 C5 Cl2 -1.6(11) . . . . ?
Cl1 C4 C5 C6 179.3(10) . . . . ?
Cl2 C5 C6 C7 -178.3(7) . . . . ?
Cl3 C39 C40 Cl4 0.7(11) . . . . ?
Cl3 C39 C40 C41 179.9(6) . . . . ?
Cl4 C40 C41 C42 -178.2(7) . . . . ?
S1 C14 C15 C16 0.2(10) . . . . ?
S1 C14 C15 C47 -179.3(7) . . . . ?
S1 C17 C18 N3 -1.5(17) . . . . ?
S1 C17 C18 C19 -178.7(8) . . . . ?
S2 C16 C17 S1 178.9(4) . . . . ?
S2 C16 C17 C18 0.1(9) . . . . ?
S2 C19 C20 C21 176.2(8) . . . . ?
S2 C19 C20 C25 -3.1(16) . . . . ?
S3 C28 C29 N4 -179.0(5) . . . . ?
S3 C28 C29 C30 1.3(9) . . . . ?
S3 C31 C32 C33 -179.2(6) . . . . ?
S3 C31 C32 C55 0.7(12) . . . . ?
S4 C30 C31 S3 179.0(4) . . . . ?
S4 C30 C31 C32 2.0(9) . . . . ?
S4 C33 C34 C35 -1.9(13) . . . . ?
O1 C1 C2 C3 0.4(17) . . . . ?
O1 C1 C2 C7 179.3(8) . . . . ?
O1 C1 C9 C8 -179.2(9) . . . . ?
O1 C1 C9 C13 0.9(17) . . . . ?
N3 C18 C19 S2 -177.7(5) . . . . ?
N3 C18 C19 C20 0.4(10) . . . . ?
N3 C21 C22 N4 1.0(16) . . . . ?
N3 C21 C22 C23 176.8(9) . . . . ?
N3 C63 C64 C65 -62.1(10) . . . . ?
N3 C63 C64 C69 173.1(7) . . . . ?
N4 C22 C23 C24 179.7(7) . . . . ?
N4 C22 C23 C28 0.8(9) . . . . ?
N4 C29 C30 S4 1.5(15) . . . . ?
N4 C29 C30 C31 179.2(8) . . . . ?
N4 C75 C76 C77 175.7(11) . . . . ?
N4 C75 C76 C81 35(2) . . . . ?
C1 C2 C3 C4 178.2(10) . . . . ?
C1 C2 C7 C6 -179.6(9) . . . . ?
C1 C2 C7 C8 0.6(11) . . . . ?
C1 C9 C13 C14 1(2) . . . . ?
C2 C1 C9 C8 1.5(10) . . . . ?
C2 C1 C9 C13 -178.5(10) . . . . ?
C2 C3 C4 Cl1 -179.4(7) . . . . ?
C2 C3 C4 C5 1.7(14) . . . . ?
C2 C7 C8 C9 0.4(11) . . . . ?
C2 C7 C8 C10 -178.4(9) . . . . ?
C3 C2 C7 C6 -0.5(14) . . . . ?
C3 C2 C7 C8 179.6(9) . . . . ?
C3 C4 C5 Cl2 177.3(7) . . . . ?
C3 C4 C5 C6 -1.8(17) . . . . ?
C4 C5 C6 C7 0.7(19) . . . . ?
C5 C6 C7 C2 0.5(17) . . . . ?
C5 C6 C7 C8 -179.7(12) . . . . ?
C6 C7 C8 C9 -179.4(11) . . . . ?
C6 C7 C8 C10 1.8(19) . . . . ?
C7 C2 C3 C4 -0.7(15) . . . . ?
C7 C8 C9 C1 -1.2(11) . . . . ?
C7 C8 C9 C13 178.8(10) . . . . ?
C7 C8 C10 C11 -5.2(17) . . . . ?
C7 C8 C10 C12 176.0(11) . . . . ?
C8 C9 C13 C14 -178.8(9) . . . . ?
C9 C1 C2 C3 179.8(10) . . . . ?
C9 C1 C2 C7 -1.3(11) . . . . ?
C9 C8 C10 C11 176.2(10) . . . . ?
C9 C8 C10 C12 -2.5(18) . . . . ?
C9 C13 C14 S1 -2.0(17) . . . . ?
C9 C13 C14 C15 179.0(12) . . . . ?
C10 C8 C9 C1 177.6(10) . . . . ?
C10 C8 C9 C13 -2.5(17) . . . . ?
C13 C14 C15 C16 179.3(8) . . . . ?
C13 C14 C15 C47 -0.2(15) . . . . ?
C14 S1 C17 C16 -0.1(7) . . . . ?
C14 S1 C17 C18 178.3(10) . . . . ?
C14 C15 C16 S2 -178.5(7) . . . . ?
C14 C15 C16 C17 -0.3(11) . . . . ?
C14 C15 C47 C48 -104.9(12) . . . . ?
C15 C16 C17 S1 0.2(9) . . . . ?
C15 C16 C17 C18 -178.6(7) . . . . ?
C15 C47 C48 C49 -169.5(10) . . . . ?
C15 C47 C48 C51 68.3(12) . . . . ?
C16 S2 C19 C18 -0.2(7) . . . . ?
C16 S2 C19 C20 -177.5(10) . . . . ?
C16 C15 C47 C48 75.6(12) . . . . ?
C16 C17 C18 N3 177.0(9) . . . . ?
C16 C17 C18 C19 -0.2(10) . . . . ?
C17 S1 C14 C13 -179.1(8) . . . . ?
C17 S1 C14 C15 -0.1(7) . . . . ?
C17 C18 C19 S2 0.3(10) . . . . ?
C17 C18 C19 C20 178.4(7) . . . . ?
C18 N3 C21 C20 -1.3(9) . . . . ?
C18 N3 C21 C22 179.4(9) . . . . ?
C18 N3 C63 C64 106.8(8) . . . . ?
C18 C19 C20 C21 -1.1(9) . . . . ?
C18 C19 C20 C25 179.6(9) . . . . ?
C19 S2 C16 C15 178.3(9) . . . . ?
C19 S2 C16 C17 0.1(7) . . . . ?
C19 C20 C21 N3 1.4(9) . . . . ?
C19 C20 C21 C22 -179.0(7) . . . . ?
C19 C20 C25 C24 -178.9(8) . . . . ?
C19 C20 C25 C26 0.6(14) . . . . ?
C20 C21 C22 N4 -178.4(7) . . . . ?
C20 C21 C22 C23 -2.5(11) . . . . ?
C21 N3 C18 C17 -176.7(10) . . . . ?
C21 N3 C18 C19 0.6(9) . . . . ?
C21 N3 C63 C64 -76.6(12) . . . . ?
C21 C20 C25 C24 1.9(14) . . . . ?
C21 C20 C25 C26 -178.7(7) . . . . ?
C21 C22 C23 C24 2.9(13) . . . . ?
C21 C22 C23 C28 -176.0(6) . . . . ?
C22 N4 C29 C28 1.5(8) . . . . ?
C22 N4 C29 C30 -178.9(9) . . . . ?
C22 N4 C75 C76 -84.9(14) . . . . ?
C22 C23 C24 C25 -0.7(13) . . . . ?
C22 C23 C24 C27 174.9(8) . . . . ?
C22 C23 C28 S3 177.1(7) . . . . ?
C22 C23 C28 C29 0.2(9) . . . . ?
C23 C24 C25 C20 -1.6(12) . . . . ?
C23 C24 C25 C26 178.9(7) . . . . ?
C23 C28 C29 N4 -1.1(9) . . . . ?
C23 C28 C29 C30 179.3(6) . . . . ?
C24 C23 C28 S3 -1.8(15) . . . . ?
C24 C23 C28 C29 -178.7(8) . . . . ?
C25 C20 C21 N3 -179.2(8) . . . . ?
C25 C20 C21 C22 0.3(12) . . . . ?
C27 C24 C25 C20 -177.0(8) . . . . ?
C27 C24 C25 C26 3.6(13) . . . . ?
C28 S3 C31 C30 0.0(7) . . . . ?
C28 S3 C31 C32 176.4(8) . . . . ?
C28 C23 C24 C25 178.0(7) . . . . ?
C28 C23 C24 C27 -6.4(13) . . . . ?
C28 C29 C30 S4 -179.0(7) . . . . ?
C28 C29 C30 C31 -1.3(10) . . . . ?
C29 N4 C22 C21 174.8(8) . . . . ?
C29 N4 C22 C23 -1.4(9) . . . . ?
C29 N4 C75 C76 79.8(12) . . . . ?
C29 C30 C31 S3 0.7(9) . . . . ?
C29 C30 C31 C32 -176.3(7) . . . . ?
C30 S4 C33 C32 -1.2(6) . . . . ?
C30 S4 C33 C34 -178.5(7) . . . . ?
C30 C31 C32 C33 -2.8(10) . . . . ?
C30 C31 C32 C55 177.0(8) . . . . ?
C31 S3 C28 C23 -177.6(10) . . . . ?
C31 S3 C28 C29 -0.8(6) . . . . ?
C31 C32 C33 S4 2.4(8) . . . . ?
C31 C32 C33 C34 180.0(7) . . . . ?
C31 C32 C55 C56 72.5(14) . . . . ?
C32 C33 C34 C35 -179.1(8) . . . . ?
C32 C55 C56 C57 -175.0(13) . . . . ?
C32 C55 C56 C59 26(2) . . . . ?
C33 S4 C30 C29 177.3(9) . . . . ?
C33 S4 C30 C31 -0.4(6) . . . . ?
C33 C32 C55 C56 -107.7(14) . . . . ?
C33 C34 C35 C36 -178.7(8) . . . . ?
C33 C34 C35 C43 3.3(15) . . . . ?
C34 C35 C36 C37 179.2(7) . . . . ?
C34 C35 C36 C44 0.3(13) . . . . ?
C34 C35 C43 O2 -2.9(15) . . . . ?
C34 C35 C43 C42 179.9(7) . . . . ?
C35 C36 C37 C38 178.3(8) . . . . ?
C35 C36 C37 C42 2.5(9) . . . . ?
C35 C36 C44 C45 -4.0(14) . . . . ?
C35 C36 C44 C46 176.7(7) . . . . ?
C36 C35 C43 O2 178.8(8) . . . . ?
C36 C35 C43 C42 1.6(9) . . . . ?
C36 C37 C38 C39 -177.6(9) . . . . ?
C36 C37 C42 C41 177.4(8) . . . . ?
C36 C37 C42 C43 -1.5(9) . . . . ?
C37 C36 C44 C45 177.3(9) . . . . ?
C37 C36 C44 C46 -1.9(13) . . . . ?
C37 C38 C39 Cl3 179.9(6) . . . . ?
C37 C38 C39 C40 3.6(14) . . . . ?
C37 C42 C43 O2 -177.5(7) . . . . ?
C37 C42 C43 C35 0.0(9) . . . . ?
C38 C37 C42 C41 0.7(12) . . . . ?
C38 C37 C42 C43 -178.2(7) . . . . ?
C38 C39 C40 Cl4 176.9(7) . . . . ?
C38 C39 C40 C41 -3.9(14) . . . . ?
C39 C40 C41 C42 2.6(13) . . . . ?
C40 C41 C42 C37 -1.1(14) . . . . ?
C40 C41 C42 C43 177.6(8) . . . . ?
C41 C42 C43 O2 3.6(14) . . . . ?
C41 C42 C43 C35 -178.9(9) . . . . ?
C42 C37 C38 C39 -1.9(12) . . . . ?
C43 C35 C36 C37 -2.4(9) . . . . ?
C43 C35 C36 C44 178.7(8) . . . . ?
C44 C36 C37 C38 -2.8(15) . . . . ?
C44 C36 C37 C42 -178.6(8) . . . . ?
C47 C15 C16 S2 0.9(14) . . . . ?
C47 C15 C16 C17 179.2(8) . . . . ?
C47 C48 C49 C50 79.1(14) . . . . ?
C47 C48 C51 C52 -168.1(8) . . . . ?
C48 C49 C50 C53A 172.1(13) . . . . ?
C48 C51 C52 C53 171(2) . . . . ?
C49 C48 C51 C52 69.8(12) . . . . ?
C49 C50 C53A C54A -161(2) . . . . ?
C51 C48 C49 C50 -158.8(11) . . . . ?
C51 C52 C53 C54 173(2) . . . . ?
C55 C32 C33 S4 -177.4(8) . . . . ?
C55 C32 C33 C34 0.1(13) . . . . ?
C55 C56 C57 C58 73(2) . . . . ?
C55 C56 C59 C60 -177(2) . . . . ?
C56 C59 C60 C61 82(3) . . . . ?
C57 C56 C59 C60 25(4) . . . . ?
C59 C56 C57 C58 -128(2) . . . . ?
C59 C60 C61 C62 172.5(17) . . . . ?
C63 N3 C18 C17 0.7(14) . . . . ?
C63 N3 C18 C19 178.0(7) . . . . ?
C63 N3 C21 C20 -178.0(8) . . . . ?
C63 N3 C21 C22 2.6(17) . . . . ?
C63 C64 C65 C66 -178.5(9) . . . . ?
C63 C64 C69 C70 66.5(11) . . . . ?
C64 C65 C66 C67 -167.5(10) . . . . ?
C64 C69 C70 C71 -172.1(10) . . . . ?
C65 C64 C69 C70 -57.2(12) . . . . ?
C65 C66 C67 C68 -178.9(12) . . . . ?
C66 C67 C68 C73A 162(2) . . . . ?
C67 C68 C73A C74A -178(2) . . . . ?
C69 C64 C65 C66 -55.4(11) . . . . ?
C69 C70 C71 C72 -176.6(11) . . . . ?
C70 C71 C72 C73 -179(2) . . . . ?
C71 C72 C73 C74 -167(4) . . . . ?
C75 N4 C22 C21 -19.2(16) . . . . ?
C75 N4 C22 C23 164.7(10) . . . . ?
C75 N4 C29 C28 -167.6(8) . . . . ?
C75 N4 C29 C30 11.9(14) . . . . ?
C75 C76 C77 C78 51(2) . . . . ?
C75 C76 C81 C82 -171.3(15) . . . . ?
C76 C77 C78 C79 -165.9(17) . . . . ?
C76 C81 C82 C83 -175.8(19) . . . . ?
C77 C76 C81 C82 51(2) . . . . ?
C77 C78 C79 C80 -170.9(17) . . . . ?
C81 C76 C77 C78 -167.6(17) . . . . ?
C81 C82 C83 C84 -165(2) . . . . ?
C82 C83 C84 C85 166(2) . . . . ?
C83 C84 C85 C86 164(2) . . . . ?
